data_4501118
loop_
_publ_author_name
'Chen, Chun'
'Ma, Jian-Fang'
'Liu, Bo'
'Yang, Jin'
'Liu, Ying-Ying'

_publ_section_title
;
 Two Unusual 3D Copper(II) Coordination Polymers Constructed by
 p-Sulfonated Calixarenes and Bis(triazolyl) Ligands
;
_journal_issue 10
_journal_name_full 'Crystal Growth &amp; Design'
_journal_page_first 4491
_journal_paper_doi 10.1021/cg2007167
_journal_volume 11
_journal_year 2011
_chemical_formula_moiety 'C96 H98 Cu5 N30 O23 S8 15.5(H20)'
_chemical_formula_sum 'C96 H123 Cu5 N30 O47.5 S8'
_chemical_formula_weight 3031.42
_chemical_name_systematic
;
 ?
;
_space_group_IT_number 14
_symmetry_cell_setting monoclinic
_symmetry_space_group_name_Hall '-P 2ybc'
_symmetry_space_group_name_H-M 'P 1 21/c 1'
_atom_sites_solution_hydrogens geom
_atom_sites_solution_primary direct
_atom_sites_solution_secondary difmap
_audit_creation_method SHELXL-97
_cell_angle_alpha 90.00
_cell_angle_beta 99.371(2)
_cell_angle_gamma 90.00
_cell_formula_units_Z 2
_cell_length_a 13.6903(12)
_cell_length_b 13.2671(12)
_cell_length_c 37.029(3)
_cell_measurement_temperature 193(2)
_cell_volume 6635.8(10)
_computing_cell_refinement 'Bruker SMART'
_computing_data_collection 'Bruker SMART'
_computing_data_reduction 'Bruker SAINT software (Bruker, 1999)'
_computing_structure_refinement 'SHELXL-97 (Sheldrick, 1997)'
_computing_structure_solution 'SHELXS-97(Sheldrick, 1997)'
_diffrn_ambient_temperature 193(2)
_diffrn_detector_area_resol_mean 10.0
_diffrn_measured_fraction_theta_full 0.967
_diffrn_measured_fraction_theta_max 0.967
_diffrn_measurement_device_type 'Bruker SMART APEX CCD'
_diffrn_measurement_method 'phi and omega scans'
_diffrn_radiation_monochromator graphite
_diffrn_radiation_source 'fine-focus sealed tube'
_diffrn_radiation_type MoK\a
_diffrn_radiation_wavelength 0.71073
_diffrn_reflns_av_R_equivalents 0.0647
_diffrn_reflns_av_sigmaI/netI 0.0850
_diffrn_reflns_limit_h_max 13
_diffrn_reflns_limit_h_min -16
_diffrn_reflns_limit_k_max 15
_diffrn_reflns_limit_k_min -16
_diffrn_reflns_limit_l_max 45
_diffrn_reflns_limit_l_min -41
_diffrn_reflns_number 34589
_diffrn_reflns_theta_full 26.06
_diffrn_reflns_theta_max 26.06
_diffrn_reflns_theta_min 2.89
_exptl_absorpt_coefficient_mu 1.009
_exptl_absorpt_correction_T_max 0.68
_exptl_absorpt_correction_T_min 0.47
_exptl_absorpt_correction_type multi-scan
_exptl_crystal_colour blue
_exptl_crystal_density_diffrn 1.517
_exptl_crystal_density_method 'not measured'
_exptl_crystal_description block
_exptl_crystal_F_000 3124
_exptl_crystal_size_max 0.03
_exptl_crystal_size_mid 0.03
_exptl_crystal_size_min 0.02
_refine_diff_density_max 0.989
_refine_diff_density_min -0.653
_refine_diff_density_rms 0.111
_refine_ls_extinction_method none
_refine_ls_goodness_of_fit_ref 1.174
_refine_ls_hydrogen_treatment constr
_refine_ls_matrix_type full
_refine_ls_number_parameters 988
_refine_ls_number_reflns 12700
_refine_ls_number_restraints 212
_refine_ls_restrained_S_all 1.197
_refine_ls_R_factor_all 0.1228
_refine_ls_R_factor_gt 0.0721
_refine_ls_shift/su_max 0.025
_refine_ls_shift/su_mean 0.000
_refine_ls_structure_factor_coef Fsqd
_refine_ls_weighting_details 'calc w=1/[\s^2^(Fo^2^)+(0.0850P)^2^+0.0000P] where P=(Fo^2^+2Fc^2^)/3'
_refine_ls_weighting_scheme calc
_refine_ls_wR_factor_gt 0.1694
_refine_ls_wR_factor_ref 0.1930
_reflns_number_gt 7764
_reflns_number_total 12700
_reflns_threshold_expression >2\s(I)
_cod_data_source_file cg2007167_si_002.cif
_cod_data_source_block compound2
_cod_depositor_comments
;
The following automatic conversions were performed:

'_symmetry_cell_setting' value 'Monoclinic' changed to 'monoclinic'
according to /home/saulius/struct/CIF-dictionaries/cif_core.dic
dictionary named 'cif_core.dic' version 2.4.1 from 2010-06-29.

Automatic conversion script
Id: cif_fix_values 1715 2011-07-08 13:25:40Z adriana 
;
_cod_original_sg_symbol_Hall '-P 2ybc '
_cod_original_sg_symbol_H-M 'P 21/c'
_cod_original_formula_sum 'C96 H123 Cu5 N30 O47.50 S8'
_cod_database_code 4501118

loop_
_symmetry_equiv_pos_as_xyz
'x, y, z'
'-x, y+1/2, -z+1/2'
'-x, -y, -z'
'x, -y-1/2, z-1/2'

loop_
_atom_site_label
_atom_site_type_symbol
_atom_site_fract_x
_atom_site_fract_y
_atom_site_fract_z
_atom_site_U_iso_or_equiv
_atom_site_adp_type
_atom_site_occupancy
_atom_site_symmetry_multiplicity
_atom_site_calc_flag
_atom_site_refinement_flags
_atom_site_disorder_assembly
_atom_site_disorder_group
Cu1 Cu 1.0000 0.0000 1.0000 0.0246(2) Uani 1 2 d S . .
Cu2 Cu 1.21649(5) -0.07913(5) 0.963836(16) 0.02664(18) Uani 1 1 d . . .
Cu3 Cu 1.29808(5) -0.18351(6) 1.121528(19) 0.0381(2) Uani 1 1 d . . .
C1 C 1.3087(4) -0.5950(5) 0.81732(17) 0.0384(14) Uani 1 1 d . . .
C2 C 1.3678(4) -0.5492(5) 0.84693(18) 0.0425(15) Uani 1 1 d . . .
C3 C 1.4126(4) -0.6079(5) 0.87521(18) 0.0467(17) Uani 1 1 d . . .
H3 H 1.4520 -0.5776 0.8951 0.056 Uiso 1 1 calc R . .
C4 C 1.4004(4) -0.7120(5) 0.87487(16) 0.0392(15) Uani 1 1 d . . .
C5 C 1.3412(4) -0.7571(5) 0.84499(16) 0.0361(14) Uani 1 1 d . . .
H5 H 1.3325 -0.8266 0.8446 0.043 Uiso 1 1 calc R . .
C6 C 1.2958(4) -0.7000(4) 0.81609(16) 0.0326(13) Uani 1 1 d . . .
C7 C 1.2300(4) -0.7514(4) 0.78339(14) 0.0294(12) Uani 1 1 d . . .
H7A H 1.2439 -0.7219 0.7608 0.035 Uiso 1 1 calc R . .
H7B H 1.2466 -0.8224 0.7832 0.035 Uiso 1 1 calc R . .
C8 C 1.0634(4) -0.6651(4) 0.76550(14) 0.0295(12) Uani 1 1 d . . .
C9 C 1.1212(4) -0.7405(4) 0.78488(13) 0.0260(11) Uani 1 1 d . . .
C10 C 1.0764(4) -0.8059(4) 0.80682(14) 0.0278(12) Uani 1 1 d . . .
H10 H 1.1135 -0.8563 0.8201 0.033 Uiso 1 1 calc R . .
C11 C 0.9778(4) -0.7959(4) 0.80884(14) 0.0311(13) Uani 1 1 d . . .
C12 C 0.9209(4) -0.7198(4) 0.78941(15) 0.0326(13) Uani 1 1 d . . .
H12 H 0.8537 -0.7150 0.7905 0.039 Uiso 1 1 calc R . .
C13 C 0.9648(4) -0.6514(4) 0.76858(14) 0.0318(13) Uani 1 1 d . . .
C14 C 0.9004(5) -0.5662(4) 0.74897(15) 0.0375(14) Uani 1 1 d . . .
H14A H 0.9301 -0.5420 0.7285 0.045 Uiso 1 1 calc R . .
H14B H 0.8353 -0.5926 0.7393 0.045 Uiso 1 1 calc R . .
C15 C 0.9681(5) -0.4101(4) 0.78405(14) 0.0358(14) Uani 1 1 d . . .
C16 C 0.8899(5) -0.4789(4) 0.77474(15) 0.0388(14) Uani 1 1 d U . .
C17 C 0.8035(5) -0.4649(5) 0.78932(16) 0.0432(14) Uani 1 1 d U . .
H17 H 0.7512 -0.5098 0.7835 0.052 Uiso 1 1 calc R . .
C18 C 0.7947(5) -0.3845(5) 0.81257(19) 0.0504(17) Uani 1 1 d . . .
C19 C 0.8732(5) -0.3173(5) 0.82159(16) 0.0433(16) Uani 1 1 d . . .
H19 H 0.8667 -0.2633 0.8371 0.052 Uiso 1 1 calc R . .
C20 C 0.9602(5) -0.3298(4) 0.80793(15) 0.0391(15) Uani 1 1 d . . .
C21 C 1.0465(5) -0.2581(4) 0.81878(15) 0.0410(15) Uani 1 1 d . . .
H21A H 1.0723 -0.2388 0.7969 0.049 Uiso 1 1 calc R . .
H21B H 1.0220 -0.1975 0.8289 0.049 Uiso 1 1 calc R . .
C22 C 1.2142(5) -0.3425(4) 0.83518(16) 0.0383(14) Uani 1 1 d . . .
C23 C 1.1302(5) -0.2995(4) 0.84610(15) 0.0332(13) Uani 1 1 d . . .
C24 C 1.1273(5) -0.2954(4) 0.88367(15) 0.0343(13) Uani 1 1 d . . .
H24 H 1.0732 -0.2657 0.8917 0.041 Uiso 1 1 calc R . .
C25 C 1.2029(4) -0.3345(4) 0.90904(15) 0.0348(13) Uani 1 1 d . . .
C26 C 1.2840(4) -0.3791(4) 0.89726(16) 0.0361(14) Uani 1 1 d . . .
H26 H 1.3343 -0.4056 0.9145 0.043 Uiso 1 1 calc R . .
C27 C 1.2919(5) -0.3853(4) 0.86051(17) 0.0400(15) Uani 1 1 d . . .
C28 C 1.3788(5) -0.4344(5) 0.8487(2) 0.0534(18) Uani 1 1 d . . .
H28A H 1.4380 -0.4171 0.8657 0.064 Uiso 1 1 calc R . .
H28B H 1.3866 -0.4091 0.8248 0.064 Uiso 1 1 calc R . .
C29 C 1.2053(5) -0.0354(5) 0.85240(15) 0.0393(13) Uani 1 1 d U . .
H29 H 1.1776 -0.0095 0.8297 0.047 Uiso 1 1 calc R . .
C30 C 1.3022(4) -0.1126(4) 0.89731(16) 0.0369(14) Uani 1 1 d . . .
H30 H 1.3537 -0.1509 0.9099 0.044 Uiso 1 1 calc R . .
C31 C 1.3441(7) -0.1217(5) 0.8328(2) 0.061(2) Uani 1 1 d . . .
H31A H 1.3019 -0.1642 0.8155 0.074 Uiso 1 1 calc R . .
H31B H 1.4001 -0.1621 0.8439 0.074 Uiso 1 1 calc R . .
C32 C 1.3811(7) -0.0384(6) 0.8126(2) 0.072(2) Uani 1 1 d DU . .
H32A H 1.4368 -0.0063 0.8278 0.086 Uiso 1 1 calc R . .
H32B H 1.3294 0.0116 0.8063 0.086 Uiso 1 1 calc R . .
C33 C 1.4129(10) -0.0791(10) 0.7780(3) 0.123(4) Uani 1 1 d DU . .
C34 C 1.4937(13) -0.1468(15) 0.7798(4) 0.104(5) Uani 0.50 1 d PDU . 1
H34A H 1.4736 -0.2114 0.7884 0.125 Uiso 0.50 1 calc PR . 1
H34B H 1.5475 -0.1218 0.7979 0.125 Uiso 0.50 1 calc PR . 1
C35 C 1.5314(14) -0.1628(17) 0.7454(4) 0.071(5) Uani 0.50 1 d PDU . 1
C34' C 1.4751(19) -0.0238(15) 0.7566(7) 0.147(9) Uani 0.50 1 d PDU . 2
H34C H 1.5280 0.0102 0.7727 0.176 Uiso 0.50 1 calc PR . 2
H34D H 1.4364 0.0262 0.7415 0.176 Uiso 0.50 1 calc PR . 2
C35' C 1.5159(13) -0.0984(16) 0.7337(5) 0.076(5) Uani 0.50 1 d PDU . 2
C36 C 1.4270(12) -0.2095(14) 0.6830(5) 0.064(4) Uani 0.50 1 d PU . .
C37 C 1.4210(13) -0.2966(14) 0.7340(4) 0.070(5) Uani 0.50 1 d PU . .
C38 C 1.2209(4) 0.1437(4) 0.95532(16) 0.0368(14) Uani 1 1 d . . .
H38 H 1.2767 0.1421 0.9439 0.044 Uiso 1 1 calc R . .
C39 C 1.0999(5) 0.1969(4) 0.97988(18) 0.0395(14) Uani 1 1 d . . .
H39 H 1.0558 0.2396 0.9890 0.047 Uiso 1 1 calc R . .
C40 C 1.2146(6) 0.3324(5) 0.9607(2) 0.063(2) Uani 1 1 d DU . .
C41 C 1.1365(9) 0.3919(9) 0.9368(3) 0.045(3) Uani 0.50 1 d PD A 1
H41A H 1.1589 0.4612 0.9363 0.054 Uiso 0.50 1 calc PR A 1
H41B H 1.0772 0.3918 0.9480 0.054 Uiso 0.50 1 calc PR A 1
C42 C 1.1090(11) 0.3557(8) 0.8977(3) 0.046(3) Uani 0.50 1 d PDU A 1
H42A H 1.1686 0.3396 0.8878 0.056 Uiso 0.50 1 calc PR A 1
H42B H 1.0692 0.2951 0.8971 0.056 Uiso 0.50 1 calc PR A 1
C41' C 1.1869(10) 0.3642(11) 0.9226(3) 0.061(4) Uani 0.50 1 d PDU A 2
H41C H 1.2039 0.3108 0.9069 0.073 Uiso 0.50 1 calc PR A 2
H41D H 1.2256 0.4230 0.9185 0.073 Uiso 0.50 1 calc PR A 2
C42' C 1.0816(12) 0.388(2) 0.9120(5) 0.108(7) Uani 0.50 1 d PDU A 2
H42C H 1.0626 0.4344 0.9300 0.130 Uiso 0.50 1 calc PR A 2
H42D H 1.0436 0.3270 0.9129 0.130 Uiso 0.50 1 calc PR A 2
C43 C 1.0537(6) 0.4336(6) 0.8756(2) 0.083(3) Uani 1 1 d DU . .
C44 C 0.9664(7) 0.4923(6) 0.8845(2) 0.075(3) Uani 1 1 d D A .
H44A H 0.9412 0.5346 0.8637 0.090 Uiso 1 1 calc R . .
H44B H 0.9893 0.5365 0.9050 0.090 Uiso 1 1 calc R . .
C45 C 0.8311(6) 0.3604(5) 0.87394(18) 0.0525(18) Uani 1 1 d . A .
H45 H 0.8390 0.3445 0.8501 0.063 Uiso 1 1 calc R . .
C46 C 0.8507(8) 0.4360(5) 0.9263(2) 0.077(3) Uani 1 1 d U A .
H46 H 0.8722 0.4795 0.9456 0.092 Uiso 1 1 calc R . .
C47 C 1.2632(4) -0.1275(4) 1.04271(14) 0.0303(12) Uani 1 1 d . . .
H47 H 1.3261 -0.1503 1.0403 0.036 Uiso 1 1 calc R . .
C48 C 1.1366(4) -0.0902(4) 1.06486(13) 0.0269(12) Uani 1 1 d . . .
H48 H 1.0926 -0.0815 1.0813 0.032 Uiso 1 1 calc R . .
N1 N 1.2891(4) -0.0907(4) 0.86110(13) 0.0434(12) Uani 1 1 d U . .
N2 N 1.1728(4) -0.0270(5) 0.88341(15) 0.0573(15) Uani 1 1 d U . .
N3 N 1.2313(3) -0.0714(3) 0.91171(12) 0.0303(10) Uani 1 1 d . . .
N4 N 1.4606(12) -0.2196(13) 0.7175(4) 0.048(4) Uani 0.50 1 d PU . .
N5 N 1.3583(15) -0.3241(17) 0.7019(6) 0.119(7) Uani 0.50 1 d PU . .
N7 N 1.1723(3) 0.0643(3) 0.96392(12) 0.0314(11) Uani 1 1 d . . .
N8 N 1.1782(4) 0.2271(4) 0.96539(15) 0.0460(13) Uani 1 1 d . A .
N9 N 1.0942(3) 0.0988(3) 0.97937(12) 0.0306(10) Uani 1 1 d . . .
N10 N 0.8820(6) 0.4293(4) 0.89389(16) 0.0676(19) Uani 1 1 d . . .
N11 N 0.7840(7) 0.3676(6) 0.92398(19) 0.093(2) Uani 1 1 d U . .
N12 N 0.7671(5) 0.3164(4) 0.89167(15) 0.0510(14) Uani 1 1 d U . .
N13 N 1.1988(3) -0.0910(3) 1.01536(12) 0.0307(10) Uani 1 1 d . . .
N14 N 1.1162(3) -0.0665(3) 1.02950(11) 0.0244(9) Uani 1 1 d . . .
N15 N 1.2277(3) -0.1280(3) 1.07397(11) 0.0281(10) Uani 1 1 d . . .
O1' O 1.4493(15) -0.9069(14) 0.8976(5) 0.094(6) Uani 0.40 1 d PU . .
O1 O 1.4139(6) -0.8764(7) 0.9099(2) 0.043(2) Uani 0.60 1 d PU . .
O2 O 1.5658(3) -0.7764(4) 0.91002(14) 0.0609(13) Uani 1 1 d . . .
O1W O 1.3778(3) -0.0361(4) 0.98172(14) 0.0610(13) Uani 1 1 d . . .
O3' O 1.4191(12) -0.7810(13) 0.9393(4) 0.076(4) Uani 0.40 1 d PDU . .
O3 O 1.4475(6) -0.7250(8) 0.9446(2) 0.056(2) Uani 0.60 1 d PU . .
O2W O 1.3533(4) -0.0490(4) 1.13528(14) 0.0690(15) Uani 1 1 d . . .
O4 O 0.9308(4) -0.9815(3) 0.82074(14) 0.0613(14) Uani 1 1 d . . .
O3W O 1.0307(3) -0.1116(3) 0.95210(10) 0.0368(9) Uani 1 1 d . . .
O5 O 0.9880(4) -0.8761(4) 0.87279(12) 0.0615(13) Uani 1 1 d U . .
O4W O 0.9261(4) -0.1156(4) 0.88487(13) 0.0733(16) Uani 1 1 d . . .
O6 O 0.8277(3) -0.8471(3) 0.83874(15) 0.0617(14) Uani 1 1 d . . .
O5W O 0.9348(7) -0.4022(6) 0.9777(2) 0.054(2) Uani 0.50 1 d PU . .
O7' O 0.6110(15) -0.3901(16) 0.7954(6) 0.104(5) Uani 0.40 1 d PU . .
O7 O 0.6109(7) -0.4382(8) 0.8145(3) 0.074(3) Uani 0.60 1 d PU . .
O6W O 1.4536(6) -0.8492(7) 1.0055(2) 0.049(2) Uani 0.50 1 d PD . .
O8 O 0.7088(6) -0.4201(7) 0.8685(2) 0.141(3) Uani 1 1 d . . .
O7W O 0.7279(7) -0.0758(7) 0.8145(4) 0.096(5) Uani 0.50 1 d P . .
O9' O 0.6584(16) -0.2698(16) 0.8263(5) 0.098(5) Uani 0.50 1 d PU . .
O9 O 0.6784(14) -0.2677(14) 0.8416(4) 0.073(4) Uani 0.50 1 d PU . .
O8W O 1.4481(8) 0.0379(7) 1.0906(3) 0.078(4) Uani 0.50 1 d P . .
O10 O 1.2511(4) -0.4048(3) 0.97479(12) 0.0594(13) Uani 1 1 d . . .
O9W O 1.4197(9) -0.4410(9) 1.0285(3) 0.089(4) Uani 0.50 1 d PU . .
O11 O 1.1002(3) -0.3048(3) 0.96119(11) 0.0453(11) Uani 1 1 d . . .
O10W O 0.5887(11) -0.4095(10) 0.9196(3) 0.025(3) Uani 0.25 1 d PU . .
O12 O 1.2612(3) -0.2263(3) 0.96593(10) 0.0372(9) Uani 1 1 d . . .
O11W O 0.5230(8) -0.2305(8) 0.8868(3) 0.075(3) Uani 0.50 1 d PU . .
O13 O 1.2179(4) -0.3391(3) 0.79823(11) 0.0488(11) Uani 1 1 d . . .
O12W O 0.7408(13) -0.1375(13) 0.8925(5) 0.051(4) Uani 0.25 1 d PU . .
O14 O 1.0487(3) -0.4264(3) 0.76838(10) 0.0427(10) Uani 1 1 d . . .
O13W O 0.5048(14) -0.2394(14) 0.9322(5) 0.059(5) Uani 0.25 1 d P . .
O15 O 1.1103(3) -0.6073(3) 0.74301(10) 0.0385(10) Uani 1 1 d . . .
O16 O 1.2684(3) -0.5354(3) 0.78910(12) 0.0450(10) Uani 1 1 d . . .
S1 S 1.46273(12) -0.78569(16) 0.91069(5) 0.0509(5) Uani 1 1 d U . .
S2 S 0.92504(13) -0.88246(12) 0.83659(5) 0.0438(4) Uani 1 1 d U . .
S3 S 0.68620(17) -0.37123(18) 0.83242(8) 0.0798(7) Uani 1 1 d U . .
S4 S 1.20311(12) -0.31833(11) 0.95625(4) 0.0373(4) Uani 1 1 d . . .
N6 N 1.3721(5) -0.2645(6) 0.66736(19) 0.085(2) Uani 1 1 d GU . .
N5' N 1.4189(12) -0.3277(8) 0.6960(4) 0.140(7) Uani 0.50 1 d PGU . .
C37' C 1.4772(12) -0.2659(13) 0.7225(3) 0.099(9) Uani 0.50 1 d PGU . .
N4' N 1.4665(9) -0.1645(11) 0.7102(3) 0.071(5) Uani 0.50 1 d PG . .
C36' C 1.4016(9) -0.1636(5) 0.6761(3) 0.066(4) Uani 0.50 1 d PGU . .

loop_
_atom_site_aniso_label
_atom_site_aniso_U_11
_atom_site_aniso_U_22
_atom_site_aniso_U_33
_atom_site_aniso_U_23
_atom_site_aniso_U_13
_atom_site_aniso_U_12
Cu1 0.0208(5) 0.0276(5) 0.0272(5) 0.0034(4) 0.0095(4) 0.0029(4)
Cu2 0.0272(4) 0.0303(4) 0.0241(3) 0.0003(3) 0.0095(3) 0.0032(3)
Cu3 0.0316(4) 0.0465(5) 0.0341(4) 0.0026(3) -0.0006(3) 0.0076(3)
C1 0.021(3) 0.045(4) 0.051(4) -0.018(3) 0.009(3) 0.001(3)
C2 0.026(3) 0.046(4) 0.055(4) -0.019(3) 0.002(3) 0.004(3)
C3 0.021(3) 0.067(5) 0.054(4) -0.031(4) 0.011(3) -0.004(3)
C4 0.019(3) 0.059(4) 0.041(3) -0.006(3) 0.013(3) 0.001(3)
C5 0.027(3) 0.044(4) 0.039(3) -0.009(3) 0.013(3) -0.001(3)
C6 0.024(3) 0.034(3) 0.042(3) -0.008(3) 0.013(3) -0.001(2)
C7 0.040(3) 0.022(3) 0.028(3) -0.005(2) 0.008(2) 0.000(2)
C8 0.038(3) 0.028(3) 0.023(3) -0.008(2) 0.006(2) -0.001(2)
C9 0.033(3) 0.024(3) 0.021(3) -0.006(2) 0.005(2) -0.003(2)
C10 0.033(3) 0.023(3) 0.027(3) -0.002(2) 0.006(2) 0.005(2)
C11 0.039(3) 0.032(3) 0.025(3) -0.005(2) 0.012(2) -0.007(2)
C12 0.035(3) 0.032(3) 0.031(3) -0.006(2) 0.006(2) 0.007(3)
C13 0.044(3) 0.026(3) 0.021(3) -0.008(2) -0.007(2) -0.001(2)
C14 0.048(4) 0.033(3) 0.028(3) -0.009(2) -0.004(3) 0.006(3)
C15 0.058(4) 0.028(3) 0.019(3) 0.007(2) 0.001(3) 0.010(3)
C16 0.054(3) 0.030(3) 0.028(3) 0.001(2) -0.005(2) 0.015(3)
C17 0.051(3) 0.033(3) 0.042(4) 0.000(3) -0.002(3) 0.013(3)
C18 0.055(4) 0.042(4) 0.051(4) 0.001(3) 0.001(3) 0.014(3)
C19 0.058(4) 0.036(4) 0.035(3) 0.000(3) 0.003(3) 0.019(3)
C20 0.060(4) 0.032(3) 0.022(3) 0.010(2) -0.005(3) 0.006(3)
C21 0.071(4) 0.027(3) 0.024(3) -0.001(2) 0.005(3) 0.001(3)
C22 0.058(4) 0.024(3) 0.035(3) -0.002(2) 0.014(3) -0.004(3)
C23 0.056(4) 0.017(3) 0.028(3) 0.002(2) 0.012(3) -0.001(3)
C24 0.051(4) 0.022(3) 0.029(3) 0.000(2) 0.004(3) 0.005(3)
C25 0.045(4) 0.022(3) 0.035(3) -0.001(2) 0.000(3) 0.005(3)
C26 0.038(3) 0.033(3) 0.034(3) -0.008(3) -0.005(3) 0.002(3)
C27 0.042(4) 0.028(3) 0.051(4) -0.011(3) 0.011(3) -0.007(3)
C28 0.035(4) 0.054(4) 0.072(5) -0.027(4) 0.008(3) -0.017(3)
C29 0.050(3) 0.049(4) 0.019(2) 0.010(2) 0.004(2) 0.003(2)
C30 0.037(3) 0.037(3) 0.039(3) 0.002(3) 0.014(3) 0.005(3)
C31 0.091(6) 0.053(4) 0.050(4) -0.002(3) 0.038(4) 0.002(4)
C32 0.076(6) 0.068(5) 0.079(5) 0.011(4) 0.036(4) -0.009(4)
C33 0.127(7) 0.152(8) 0.104(6) -0.020(5) 0.057(6) 0.001(5)
C34 0.121(9) 0.111(9) 0.092(9) -0.037(7) 0.056(7) -0.020(6)
C35 0.070(8) 0.089(9) 0.061(8) -0.027(7) 0.029(7) -0.010(7)
C34' 0.152(12) 0.165(13) 0.130(12) 0.022(9) 0.043(9) -0.014(9)
C35' 0.062(8) 0.094(9) 0.070(8) -0.029(8) 0.006(7) -0.002(7)
C36 0.040(7) 0.088(8) 0.066(8) -0.031(6) 0.020(6) -0.010(5)
C37 0.066(8) 0.087(9) 0.052(7) -0.011(7) -0.004(7) -0.008(7)
C38 0.037(3) 0.033(3) 0.043(3) 0.004(3) 0.016(3) -0.004(3)
C39 0.040(4) 0.027(3) 0.056(4) 0.006(3) 0.019(3) -0.004(3)
C40 0.071(5) 0.028(4) 0.096(5) 0.010(4) 0.035(4) -0.016(3)
C41 0.052(9) 0.036(7) 0.054(8) -0.003(6) 0.032(7) -0.016(7)
C42 0.068(7) 0.035(6) 0.043(6) -0.021(4) 0.028(5) -0.013(5)
C41' 0.038(8) 0.036(8) 0.113(8) 0.032(8) 0.025(8) 0.002(6)
C42' 0.099(11) 0.103(11) 0.121(8) 0.042(8) 0.017(8) 0.001(8)
C43 0.080(6) 0.071(6) 0.093(6) 0.000(4) -0.001(5) -0.003(5)
C44 0.112(7) 0.044(4) 0.070(5) 0.016(4) 0.013(5) -0.019(5)
C45 0.087(5) 0.037(4) 0.032(3) 0.004(3) 0.006(4) 0.007(4)
C46 0.162(9) 0.037(4) 0.037(4) -0.013(3) 0.030(5) -0.010(4)
C47 0.023(3) 0.040(3) 0.027(3) 0.005(2) 0.001(2) 0.007(2)
C48 0.031(3) 0.030(3) 0.020(3) 0.002(2) 0.004(2) 0.001(2)
N1 0.050(3) 0.050(3) 0.034(3) 0.001(2) 0.018(2) 0.006(2)
N2 0.057(3) 0.078(4) 0.043(3) 0.011(3) 0.026(3) 0.017(3)
N3 0.027(2) 0.038(3) 0.028(2) 0.002(2) 0.011(2) -0.002(2)
N4 0.042(6) 0.048(6) 0.047(6) -0.022(5) -0.016(5) -0.004(5)
N5 0.102(10) 0.127(10) 0.124(10) -0.016(8) 0.003(8) 0.013(8)
N7 0.027(2) 0.034(3) 0.036(3) 0.002(2) 0.014(2) 0.001(2)
N8 0.047(3) 0.028(3) 0.068(4) 0.003(3) 0.027(3) -0.007(2)
N9 0.031(3) 0.029(3) 0.036(3) -0.002(2) 0.015(2) 0.002(2)
N10 0.117(6) 0.035(3) 0.049(4) 0.004(3) 0.007(4) -0.006(3)
N11 0.149(8) 0.075(5) 0.060(4) -0.021(3) 0.029(5) -0.022(4)
N12 0.078(4) 0.035(3) 0.047(3) 0.000(2) 0.027(3) 0.002(3)
N13 0.025(2) 0.040(3) 0.029(2) 0.001(2) 0.011(2) -0.001(2)
N14 0.020(2) 0.032(2) 0.022(2) -0.0021(18) 0.0068(18) 0.0028(18)
N15 0.029(2) 0.034(3) 0.023(2) -0.0024(19) 0.0060(19) 0.000(2)
O1' 0.096(10) 0.081(9) 0.092(9) 0.008(7) -0.019(7) -0.007(7)
O1 0.039(4) 0.051(5) 0.040(4) 0.010(4) 0.006(3) 0.010(4)
O2 0.030(2) 0.081(4) 0.074(3) 0.008(3) 0.016(2) 0.011(2)
O1W 0.024(2) 0.087(4) 0.070(3) -0.002(3) 0.004(2) -0.006(2)
O3' 0.070(8) 0.095(8) 0.073(7) -0.013(6) 0.044(6) -0.020(6)
O3 0.046(5) 0.075(5) 0.044(3) 0.000(3) -0.005(4) 0.011(4)
O2W 0.063(3) 0.079(4) 0.065(3) -0.021(3) 0.011(3) -0.035(3)
O4 0.086(4) 0.036(3) 0.074(3) -0.001(2) 0.048(3) -0.003(2)
O3W 0.040(2) 0.034(2) 0.037(2) -0.0010(17) 0.0091(18) 0.0024(18)
O5 0.065(3) 0.078(3) 0.047(2) 0.014(2) 0.0249(16) -0.007(3)
O4W 0.103(4) 0.053(3) 0.055(3) -0.009(2) -0.013(3) 0.012(3)
O6 0.048(3) 0.045(3) 0.101(4) -0.006(3) 0.037(3) -0.004(2)
O5W 0.070(5) 0.038(4) 0.068(5) -0.036(4) 0.057(5) -0.026(4)
O7' 0.095(8) 0.106(9) 0.110(7) -0.025(7) 0.018(5) 0.010(7)
O7 0.059(5) 0.085(6) 0.082(6) 0.001(5) 0.020(5) -0.002(5)
O6W 0.036(5) 0.064(6) 0.046(5) 0.014(4) 0.005(4) 0.017(4)
O8 0.118(6) 0.199(9) 0.123(6) 0.038(6) 0.070(5) 0.052(6)
O7W 0.038(6) 0.032(5) 0.225(15) -0.038(7) 0.041(8) -0.014(4)
O9' 0.089(9) 0.076(4) 0.127(11) 0.002(8) 0.018(8) 0.023(6)
O9 0.084(8) 0.068(3) 0.074(7) -0.003(5) 0.031(6) 0.035(5)
O8W 0.074(7) 0.047(6) 0.128(10) 0.033(6) 0.066(7) 0.015(5)
O10 0.088(4) 0.037(3) 0.049(3) 0.016(2) -0.001(3) 0.023(2)
O9W 0.086(7) 0.082(7) 0.084(6) 0.018(5) -0.026(6) -0.019(6)
O11 0.055(3) 0.042(3) 0.039(2) 0.0007(19) 0.009(2) -0.002(2)
O10W 0.045(7) 0.019(6) 0.012(5) 0.003(5) 0.012(5) 0.020(5)
O12 0.044(2) 0.037(2) 0.028(2) -0.0036(17) -0.0008(18) 0.0111(18)
O11W 0.069(6) 0.069(6) 0.087(7) -0.008(5) 0.015(5) 0.002(5)
O13 0.075(3) 0.043(3) 0.035(2) 0.0013(19) 0.027(2) -0.009(2)
O12W 0.042(7) 0.053(8) 0.065(8) -0.011(7) 0.032(7) -0.008(7)
O14 0.065(3) 0.035(2) 0.031(2) -0.0035(18) 0.016(2) -0.002(2)
O13W 0.059(12) 0.048(11) 0.063(12) -0.024(9) -0.013(10) 0.016(9)
O15 0.059(3) 0.035(2) 0.0232(19) 0.0029(16) 0.0099(19) -0.0077(19)
O16 0.042(2) 0.038(2) 0.053(3) -0.002(2) 0.002(2) -0.001(2)
S1 0.0270(8) 0.0859(14) 0.0399(9) 0.0043(8) 0.0058(7) -0.0005(8)
S2 0.0487(10) 0.0361(9) 0.0529(9) 0.0014(7) 0.0276(7) 0.0006(7)
S3 0.0639(14) 0.0710(13) 0.1088(19) -0.0200(14) 0.0272(13) 0.0207(12)
S4 0.0533(10) 0.0295(8) 0.0277(7) 0.0030(6) 0.0024(7) 0.0090(7)
N6 0.060(4) 0.105(5) 0.082(5) -0.032(4) -0.014(4) -0.009(4)
N5' 0.137(11) 0.152(11) 0.116(9) 0.015(8) -0.024(8) -0.015(9)
C37' 0.090(12) 0.110(12) 0.092(12) 0.012(9) -0.003(8) -0.014(9)
N4' 0.038(7) 0.112(14) 0.066(10) -0.061(10) 0.011(7) -0.027(9)
C36' 0.043(8) 0.099(6) 0.059(8) -0.026(7) 0.015(6) -0.005(6)

loop_
_atom_type_symbol
_atom_type_description
_atom_type_scat_dispersion_real
_atom_type_scat_dispersion_imag
_atom_type_scat_source
C C 0.0033 0.0016 'International Tables Vol C Tables 4.2.6.8 and 6.1.1.4'
H H 0.0000 0.0000 'International Tables Vol C Tables 4.2.6.8 and 6.1.1.4'
N N 0.0061 0.0033 'International Tables Vol C Tables 4.2.6.8 and 6.1.1.4'
O O 0.0106 0.0060 'International Tables Vol C Tables 4.2.6.8 and 6.1.1.4'
S S 0.1246 0.1234 'International Tables Vol C Tables 4.2.6.8 and 6.1.1.4'
Cu Cu 0.3201 1.2651 'International Tables Vol C Tables 4.2.6.8 and 6.1.1.4'

loop_
_geom_angle_atom_site_label_1
_geom_angle_atom_site_label_2
_geom_angle_atom_site_label_3
_geom_angle
_geom_angle_site_symmetry_1
_geom_angle_site_symmetry_3
N14 Cu1 N14 180.0(2) 3_757 .
N14 Cu1 N9 89.59(18) 3_757 3_757
N14 Cu1 N9 90.41(18) . 3_757
N14 Cu1 N9 90.41(18) 3_757 .
N14 Cu1 N9 89.59(18) . .
N9 Cu1 N9 180.000(1) 3_757 .
N14 Cu1 O3W 84.92(15) 3_757 3_757
N14 Cu1 O3W 95.08(15) . 3_757
N9 Cu1 O3W 85.60(15) 3_757 3_757
N9 Cu1 O3W 94.40(15) . 3_757
N14 Cu1 O3W 95.08(15) 3_757 .
N14 Cu1 O3W 84.92(15) . .
N9 Cu1 O3W 94.40(15) 3_757 .
N9 Cu1 O3W 85.60(15) . .
O3W Cu1 O3W 180.000(2) 3_757 .
N13 Cu2 N3 177.99(19) . .
N13 Cu2 N7 89.41(19) . .
N3 Cu2 N7 91.80(19) . .
N13 Cu2 O12 88.30(17) . .
N3 Cu2 O12 90.50(17) . .
N7 Cu2 O12 177.70(17) . .
N13 Cu2 O1W 90.26(18) . .
N3 Cu2 O1W 91.29(18) . .
N7 Cu2 O1W 92.31(19) . .
O12 Cu2 O1W 87.60(18) . .
N6 Cu3 O2W 88.4(3) 4_556 .
N6 Cu3 N12 92.8(3) 4_556 3_757
O2W Cu3 N12 176.0(2) . 3_757
N6 Cu3 N15 177.5(3) 4_556 .
O2W Cu3 N15 90.2(2) . .
N12 Cu3 N15 88.7(2) 3_757 .
N6 Cu3 O2 90.6(3) 4_556 3_847
O2W Cu3 O2 91.8(2) . 3_847
N12 Cu3 O2 92.1(2) 3_757 3_847
N15 Cu3 O2 87.38(17) . 3_847
O16 C1 C2 117.7(5) . .
O16 C1 C6 121.4(5) . .
C2 C1 C6 120.8(6) . .
C3 C2 C1 119.1(6) . .
C3 C2 C28 120.3(6) . .
C1 C2 C28 120.6(6) . .
C2 C3 C4 121.4(6) . .
C2 C3 H3 119.3 . .
C4 C3 H3 119.3 . .
C3 C4 C5 119.1(6) . .
C3 C4 S1 120.2(5) . .
C5 C4 S1 120.6(5) . .
C6 C5 C4 120.8(6) . .
C6 C5 H5 119.6 . .
C4 C5 H5 119.6 . .
C5 C6 C1 118.9(5) . .
C5 C6 C7 119.9(5) . .
C1 C6 C7 121.1(5) . .
C9 C7 C6 112.5(4) . .
C9 C7 H7A 109.1 . .
C6 C7 H7A 109.1 . .
C9 C7 H7B 109.1 . .
C6 C7 H7B 109.1 . .
H7A C7 H7B 107.8 . .
O15 C8 C13 122.5(5) . .
O15 C8 C9 115.6(5) . .
C13 C8 C9 121.9(5) . .
C10 C9 C8 118.5(5) . .
C10 C9 C7 119.5(5) . .
C8 C9 C7 121.9(5) . .
C11 C10 C9 120.1(5) . .
C11 C10 H10 120.0 . .
C9 C10 H10 120.0 . .
C10 C11 C12 120.8(5) . .
C10 C11 S2 117.8(4) . .
C12 C11 S2 121.4(4) . .
C13 C12 C11 120.1(5) . .
C13 C12 H12 120.0 . .
C11 C12 H12 120.0 . .
C8 C13 C12 118.4(5) . .
C8 C13 C14 123.2(5) . .
C12 C13 C14 118.3(5) . .
C16 C14 C13 111.6(4) . .
C16 C14 H14A 109.3 . .
C13 C14 H14A 109.3 . .
C16 C14 H14B 109.3 . .
C13 C14 H14B 109.3 . .
H14A C14 H14B 108.0 . .
O14 C15 C20 123.2(6) . .
O14 C15 C16 115.8(5) . .
C20 C15 C16 121.0(6) . .
C17 C16 C15 118.7(5) . .
C17 C16 C14 121.2(6) . .
C15 C16 C14 120.1(6) . .
C18 C17 C16 120.6(6) . .
C18 C17 H17 119.7 . .
C16 C17 H17 119.7 . .
C17 C18 C19 119.9(7) . .
C17 C18 S3 119.8(6) . .
C19 C18 S3 120.2(5) . .
C20 C19 C18 120.9(6) . .
C20 C19 H19 119.5 . .
C18 C19 H19 119.5 . .
C19 C20 C15 118.9(6) . .
C19 C20 C21 120.6(6) . .
C15 C20 C21 120.5(6) . .
C23 C21 C20 115.1(5) . .
C23 C21 H21A 108.5 . .
C20 C21 H21A 108.5 . .
C23 C21 H21B 108.5 . .
C20 C21 H21B 108.5 . .
H21A C21 H21B 107.5 . .
O13 C22 C23 116.0(5) . .
O13 C22 C27 121.7(6) . .
C23 C22 C27 122.4(5) . .
C24 C23 C22 117.4(5) . .
C24 C23 C21 120.9(5) . .
C22 C23 C21 121.7(5) . .
C25 C24 C23 121.5(6) . .
C25 C24 H24 119.2 . .
C23 C24 H24 119.2 . .
C24 C25 C26 119.6(5) . .
C24 C25 S4 120.7(4) . .
C26 C25 S4 119.5(4) . .
C27 C26 C25 121.9(5) . .
C27 C26 H26 119.0 . .
C25 C26 H26 119.0 . .
C26 C27 C22 117.1(5) . .
C26 C27 C28 120.7(6) . .
C22 C27 C28 122.2(6) . .
C27 C28 C2 111.7(5) . .
C27 C28 H28A 109.3 . .
C2 C28 H28A 109.3 . .
C27 C28 H28B 109.3 . .
C2 C28 H28B 109.3 . .
H28A C28 H28B 107.9 . .
N2 C29 N1 103.5(5) . .
N2 C29 H29 128.2 . .
N1 C29 H29 128.2 . .
N3 C30 N1 109.2(5) . .
N3 C30 H30 125.4 . .
N1 C30 H30 125.4 . .
N1 C31 C32 114.8(6) . .
N1 C31 H31A 108.6 . .
C32 C31 H31A 108.6 . .
N1 C31 H31B 108.6 . .
C32 C31 H31B 108.6 . .
H31A C31 H31B 107.6 . .
C31 C32 C33 109.4(8) . .
C31 C32 H32A 109.8 . .
C33 C32 H32A 109.8 . .
C31 C32 H32B 109.8 . .
C33 C32 H32B 109.8 . .
H32A C32 H32B 108.2 . .
C34 C33 C34' 79.8(14) . .
C34 C33 C32 121.0(11) . .
C34' C33 C32 123.7(12) . .
C33 C34 C35 115.7(14) . .
C33 C34 H34A 108.4 . .
C35 C34 H34A 108.4 . .
C33 C34 H34B 108.4 . .
C35 C34 H34B 108.4 . .
H34A C34 H34B 107.4 . .
N4' C35 C34 122.1(16) . .
N4' C35 N4 30.9(8) . .
C34 C35 N4 113.1(16) . .
N4' C35 C37' 52.5(6) . .
C34 C35 C37' 111.2(15) . .
N4 C35 C37' 22.8(7) . .
C33 C34' C35' 106.6(15) . .
C33 C34' H34C 110.4 . .
C35' C34' H34C 110.4 . .
C33 C34' H34D 110.4 . .
C35' C34' H34D 110.4 . .
H34C C34' H34D 108.6 . .
N4' C35' C34' 128.0(18) . .
N4' C35' N4 22.5(9) . .
C34' C35' N4 127.0(16) . .
C36' C36 N6 96.9(19) . .
C36' C36 N4' 90.1(16) . .
N6 C36 N4' 155(2) . .
C36' C36 N4 120(2) . .
N6 C36 N4 122.5(19) . .
N4' C36 N4 36.5(10) . .
C36' C36 N5' 148(2) . .
N6 C36 N5' 57.9(9) . .
N4' C36 N5' 105.5(15) . .
N4 C36 N5' 69.1(12) . .
C36' C36 C37' 141(2) . .
N6 C36 C37' 107.5(15) . .
N4' C36 C37' 55.8(9) . .
N4 C36 C37' 21.2(9) . .
N5' C36 C37' 50.4(7) . .
C37' C37 N4 28.9(14) . .
C37' C37 N5 98.6(17) . .
N4 C37 N5 92.8(16) . .
C37' C37 N5' 67.0(12) . .
N4 C37 N5' 74.0(11) . .
N5 C37 N5' 36.3(11) . .
N7 C38 N8 109.6(5) . .
N7 C38 H38 125.2 . .
N8 C38 H38 125.2 . .
N9 C39 N8 110.1(5) . .
N9 C39 H39 125.0 . .
N8 C39 H39 125.0 . .
C41' C40 C41 39.5(7) . .
C41' C40 N8 109.9(8) . .
C41 C40 N8 109.8(7) . .
C40 C41 C42 116.2(9) . .
C40 C41 H41A 108.2 . .
C42 C41 H41A 108.2 . .
C40 C41 H41B 108.2 . .
C42 C41 H41B 108.2 . .
H41A C41 H41B 107.4 . .
C43 C42 C41 109.8(8) . .
C43 C42 H42A 109.7 . .
C41 C42 H42A 109.7 . .
C43 C42 H42B 109.7 . .
C41 C42 H42B 109.7 . .
H42A C42 H42B 108.2 . .
C40 C41' C42' 114.4(10) . .
C40 C41' H41C 108.7 . .
C42' C41' H41C 108.7 . .
C40 C41' H41D 108.7 . .
C42' C41' H41D 108.7 . .
H41C C41' H41D 107.6 . .
C41' C42' C43 115.7(11) . .
C41' C42' H42C 108.4 . .
C43 C42' H42C 108.4 . .
C41' C42' H42D 108.4 . .
C43 C42' H42D 108.4 . .
H42C C42' H42D 107.4 . .
C42 C43 C42' 32.6(9) . .
C42 C43 C44 127.1(9) . .
C42' C43 C44 96.1(10) . .
C43 C44 N10 115.3(7) . .
C43 C44 H44A 108.4 . .
N10 C44 H44A 108.4 . .
C43 C44 H44B 108.4 . .
N10 C44 H44B 108.4 . .
H44A C44 H44B 107.5 . .
N10 C45 N12 111.6(6) . .
N10 C45 H45 124.2 . .
N12 C45 H45 124.2 . .
N11 C46 N10 102.9(7) . .
N11 C46 H46 128.6 . .
N10 C46 H46 128.6 . .
N13 C47 N15 112.1(5) . .
N13 C47 H47 123.9 . .
N15 C47 H47 123.9 . .
N14 C48 N15 112.0(5) . .
N14 C48 H48 124.0 . .
N15 C48 H48 124.0 . .
C30 N1 C29 108.7(5) . .
C30 N1 C31 131.0(6) . .
C29 N1 C31 120.1(5) . .
C29 N2 N3 113.8(5) . .
C30 N3 N2 104.7(5) . .
C30 N3 Cu2 125.5(4) . .
N2 N3 Cu2 129.8(4) . .
C37' N4 N4' 153(4) . .
C37' N4 C36 115(2) . .
N4' N4 C36 66.7(15) . .
C37' N4 C37 48(2) . .
N4' N4 C37 158(3) . .
C36 N4 C37 115.0(14) . .
C37' N4 C35 96.8(19) . .
N4' N4 C35 71.3(16) . .
C36 N4 C35 135.6(18) . .
C37 N4 C35 109.3(15) . .
C37' N4 N5' 55.1(10) . .
N4' N4 N5' 132.1(18) . .
C36 N4 N5' 65.5(11) . .
C37 N4 N5' 56.1(10) . .
C35 N4 N5' 151.6(15) . .
C37' N4 C36' 135(2) . .
N4' N4 C36' 51.2(10) . .
C36 N4 C36' 20.7(9) . .
C37 N4 C36' 123.3(12) . .
C35 N4 C36' 122.5(14) . .
N5' N4 C36' 83.0(7) . .
C37' N4 C35' 127.5(19) . .
N4' N4 C35' 40.5(13) . .
C36 N4 C35' 107.1(15) . .
C37 N4 C35' 133.6(14) . .
C35 N4 C35' 31.6(9) . .
N5' N4 C35' 170.0(16) . .
C36' N4 C35' 91.2(11) . .
N5' N5 C37 75.9(19) . .
N5' N5 N6 65.1(15) . .
C37 N5 N6 115.5(17) . .
N5' N5 C37' 48.2(12) . .
C37 N5 C37' 33.2(10) . .
N6 N5 C37' 84.8(11) . .
C38 N7 N9 107.1(5) . .
C38 N7 Cu2 126.8(4) . .
N9 N7 Cu2 125.1(3) . .
C38 N8 C39 106.4(5) . .
C38 N8 C40 124.7(5) . .
C39 N8 C40 128.9(5) . .
C39 N9 N7 106.8(4) . .
C39 N9 Cu1 131.8(4) . .
N7 N9 Cu1 121.2(3) . .
C45 N10 C46 109.5(7) . .
C45 N10 C44 128.0(7) . .
C46 N10 C44 122.5(7) . .
C46 N11 N12 115.4(7) . .
C45 N12 N11 100.7(6) . .
C45 N12 Cu3 125.3(5) . 3_757
N11 N12 Cu3 131.2(5) . 3_757
C47 N13 N14 106.6(4) . .
C47 N13 Cu2 126.9(4) . .
N14 N13 Cu2 126.5(3) . .
C48 N14 N13 105.5(4) . .
C48 N14 Cu1 131.9(4) . .
N13 N14 Cu1 122.5(3) . .
C47 N15 C48 103.8(4) . .
C47 N15 Cu3 125.2(4) . .
C48 N15 Cu3 130.9(4) . .
O1 O1' S1 54.3(14) . .
O1' O1 S1 96.6(18) . .
O1' O1 O3' 140.4(19) . .
S1 O1 O3' 49.5(6) . .
S1 O2 Cu3 146.8(3) . 3_847
O3 O3' S1 88.7(13) . .
O3 O3' O1 142.1(16) . .
S1 O3' O1 53.6(6) . .
O3' O3 S1 57.8(11) . .
O7 O7' S3 62.9(13) . .
O7' O7 S3 80.9(15) . .
O9 O9' S3 80(4) . .
O9' O9 S3 76(4) . .
S4 O12 Cu2 129.7(2) . .
O3' S1 O1 76.8(8) . .
O3' S1 O2 126.9(7) . .
O1 S1 O2 123.8(4) . .
O3' S1 O3 33.5(7) . .
O1 S1 O3 110.3(5) . .
O2 S1 O3 103.7(4) . .
O3' S1 O1' 103.7(11) . .
O1 S1 O1' 29.1(7) . .
O2 S1 O1' 98.1(8) . .
O3 S1 O1' 135.7(9) . .
O3' S1 C4 110.9(7) . .
O1 S1 C4 107.2(4) . .
O2 S1 C4 107.5(3) . .
O3 S1 C4 102.3(4) . .
O1' S1 C4 107.3(6) . .
O6 S2 O4 115.8(3) . .
O6 S2 O5 110.1(3) . .
O4 S2 O5 111.0(3) . .
O6 S2 C11 107.0(3) . .
O4 S2 C11 107.4(3) . .
O5 S2 C11 104.9(3) . .
O9' S3 O9 24.0(9) . .
O9' S3 O7 111.2(9) . .
O9 S3 O7 129.1(9) . .
O9' S3 O8 125.3(9) . .
O9 S3 O8 102.7(7) . .
O7 S3 O8 100.1(6) . .
O9' S3 O7' 83.8(11) . .
O9 S3 O7' 107.1(10) . .
O7 S3 O7' 36.2(7) . .
O8 S3 O7' 136.3(10) . .
O9' S3 C18 104.5(10) . .
O9 S3 C18 107.2(8) . .
O7 S3 C18 109.6(5) . .
O8 S3 C18 105.5(4) . .
O7' S3 C18 95.5(8) . .
O10 S4 O11 114.4(3) . .
O10 S4 O12 111.1(3) . .
O11 S4 O12 111.2(2) . .
O10 S4 C25 107.6(3) . .
O11 S4 C25 107.1(3) . .
O12 S4 C25 104.9(3) . .
C36 N6 N5' 79.5(11) . .
C36 N6 C36' 30.5(11) . .
N5' N6 C36' 108.0 . .
C36 N6 N5 93.8(14) . .
N5' N6 N5 34.8(9) . .
C36' N6 N5 111.2(11) . .
C36 N6 Cu3 151.1(12) . 4
N5' N6 Cu3 123.1(6) . 4
C36' N6 Cu3 128.2(6) . 4
N5 N6 Cu3 115.0(9) . 4
N5 N5' N6 80.1(16) . .
N5 N5' C37' 103.9(18) . .
N6 N5' C37' 108.0 . .
N5 N5' C37 67.8(19) . .
N6 N5' C37 119.2(12) . .
C37' N5' C37 41.6(9) . .
N5 N5' C36 97.5(18) . .
N6 N5' C36 42.6(7) . .
C37' N5' C36 66.1(7) . .
C37 N5' C36 91.2(11) . .
N5 N5' N4 95(2) . .
N6 N5' N4 85.8(6) . .
C37' N5' N4 22.8(6) . .
C37 N5' N4 49.9(11) . .
C36 N5' N4 45.4(8) . .
N4 C37' C37 104(3) . .
N4 C37' N4' 14(2) . .
C37 C37' N4' 117.7(18) . .
N4 C37' N5' 102.2(13) . .
C37 C37' N5' 71.4(12) . .
N4' C37' N5' 108.0 . .
N4 C37' C36 44.1(16) . .
C37 C37' C36 108.1(14) . .
N4' C37' C36 45.2(6) . .
N5' C37' C36 63.5(6) . .
N4 C37' C35 60.4(16) . .
C37 C37' C35 113.9(17) . .
N4' C37' C35 54.3(11) . .
N5' C37' C35 162.3(11) . .
C36 C37' C35 99.1(12) . .
N4 C37' N5 91.8(19) . .
C37 C37' N5 48.3(12) . .
N4' C37' N5 103.0(8) . .
N5' C37' N5 27.9(9) . .
C36 C37' N5 67.7(9) . .
C35 C37' N5 144.9(15) . .
N4 N4' C36 76.8(15) . .
N4 N4' C35' 117(2) . .
C36 N4' C35' 165(2) . .
N4 N4' C37' 12(2) . .
C36 N4' C37' 79.0(10) . .
C35' N4' C37' 113.4(15) . .
N4 N4' C36' 103.1(11) . .
C36 N4' C36' 30.8(10) . .
C35' N4' C36' 138.6(15) . .
C37' N4' C36' 108.0 . .
N4 N4' C35 77.8(18) . .
C36 N4' C35 150.8(18) . .
C35' N4' C35 40.2(10) . .
C37' N4' C35 73.2(13) . .
C36' N4' C35 178.3(13) . .
C36 C36' N4' 59.1(14) . .
C36 C36' N6 52.6(14) . .
N4' C36' N6 108.0 . .
C36 C36' N4 38.9(16) . .
N4' C36' N4 25.7(5) . .
N6 C36' N4 82.8(5) . .

loop_
_geom_bond_atom_site_label_1
_geom_bond_atom_site_label_2
_geom_bond_distance
_geom_bond_site_symmetry_2
Cu1 N14 1.984(4) 3_757
Cu1 N14 1.984(4) .
Cu1 N9 2.069(4) 3_757
Cu1 N9 2.069(4) .
Cu1 O3W 2.399(4) 3_757
Cu1 O3W 2.399(4) .
Cu2 N13 1.968(4) .
Cu2 N3 1.976(4) .
Cu2 N7 1.997(5) .
Cu2 O12 2.043(4) .
Cu2 O1W 2.273(4) .
Cu3 N6 1.955(6) 4_556
Cu3 O2W 1.973(5) .
Cu3 N12 2.000(6) 3_757
Cu3 N15 2.005(4) .
Cu3 O2 2.414(5) 3_847
C1 O16 1.354(7) .
C1 C2 1.391(8) .
C1 C6 1.404(8) .
C2 C3 1.367(9) .
C2 C28 1.532(9) .
C3 C4 1.391(9) .
C3 H3 0.9300 .
C4 C5 1.395(8) .
C4 S1 1.753(7) .
C5 C6 1.374(8) .
C5 H5 0.9300 .
C6 C7 1.545(7) .
C7 C9 1.507(8) .
C7 H7A 0.9700 .
C7 H7B 0.9700 .
C8 O15 1.367(7) .
C8 C13 1.385(8) .
C8 C9 1.398(7) .
C9 C10 1.397(7) .
C10 C11 1.370(8) .
C10 H10 0.9300 .
C11 C12 1.400(8) .
C11 S2 1.771(6) .
C12 C13 1.389(8) .
C12 H12 0.9300 .
C13 C14 1.541(8) .
C14 C16 1.522(8) .
C14 H14A 0.9700 .
C14 H14B 0.9700 .
C15 O14 1.346(7) .
C15 C20 1.400(8) .
C15 C16 1.406(9) .
C16 C17 1.390(9) .
C17 C18 1.389(9) .
C17 H17 0.9300 .
C18 C19 1.394(10) .
C18 S3 1.770(8) .
C19 C20 1.378(9) .
C19 H19 0.9300 .
C20 C21 1.520(9) .
C21 C23 1.504(8) .
C21 H21A 0.9700 .
C21 H21B 0.9700 .
C22 O13 1.378(7) .
C22 C23 1.401(8) .
C22 C27 1.417(9) .
C23 C24 1.399(7) .
C24 C25 1.380(8) .
C24 H24 0.9300 .
C25 C26 1.389(8) .
C25 S4 1.761(6) .
C26 C27 1.385(8) .
C26 H26 0.9300 .
C27 C28 1.484(9) .
C28 H28A 0.9700 .
C28 H28B 0.9700 .
C29 N2 1.302(7) .
C29 N1 1.356(8) .
C29 H29 0.9300 .
C30 N3 1.302(7) .
C30 N1 1.355(7) .
C30 H30 0.9300 .
C31 N1 1.446(8) .
C31 C32 1.469(10) .
C31 H31A 0.9700 .
C31 H31B 0.9700 .
C32 C33 1.519(8) .
C32 H32A 0.9700 .
C32 H32B 0.9700 .
C33 C34 1.417(10) .
C33 C34' 1.450(10) .
C34 C35 1.465(10) .
C34 H34A 0.9700 .
C34 H34B 0.9700 .
C35 N4' 1.45(2) .
C35 N4 1.50(2) .
C35 C37' 1.71(2) .
C34' C35' 1.472(10) .
C34' H34C 0.9700 .
C34' H34D 0.9700 .
C35' N4' 1.339(18) .
C35' N4 1.84(2) .
C36 C36' 0.73(2) .
C36 N6 1.136(17) .
C36 N4' 1.219(18) .
C36 N4 1.29(2) .
C36 N5' 1.65(2) .
C36 C37' 1.69(2) .
C37 C37' 1.02(2) .
C37 N4 1.35(3) .
C37 N5 1.40(2) .
C37 N5' 1.46(2) .
C38 N7 1.313(7) .
C38 N8 1.332(8) .
C38 H38 0.9300 .
C39 N9 1.304(7) .
C39 N8 1.336(8) .
C39 H39 0.9300 .
C40 C41' 1.462(9) .
C40 C41 1.498(9) .
C40 N8 1.504(8) .
C41 C42 1.513(9) .
C41 H41A 0.9700 .
C41 H41B 0.9700 .
C42 C43 1.453(9) .
C42 H42A 0.9700 .
C42 H42B 0.9700 .
C41' C42' 1.467(10) .
C41' H41C 0.9700 .
C41' H41D 0.9700 .
C42' C43 1.468(10) .
C42' H42C 0.9700 .
C42' H42D 0.9700 .
C43 C44 1.508(8) .
C44 N10 1.512(10) .
C44 H44A 0.9700 .
C44 H44B 0.9700 .
C45 N10 1.303(9) .
C45 N12 1.314(9) .
C45 H45 0.9300 .
C46 N11 1.281(11) .
C46 N10 1.340(9) .
C46 H46 0.9300 .
C47 N13 1.322(6) .
C47 N15 1.327(6) .
C47 H47 0.9300 .
C48 N14 1.331(6) .
C48 N15 1.336(7) .
C48 H48 0.9300 .
N2 N3 1.346(7) .
N4 C37' 0.670(18) .
N4 N4' 0.789(18) .
N4 N5' 1.693(15) .
N4 C36' 1.774(18) .
N5 N5' 0.89(3) .
N5 N6 1.54(2) .
N5 C37' 1.85(2) .
N7 N9 1.372(6) .
N11 N12 1.362(8) .
N12 Cu3 2.000(6) 3_757
N13 N14 1.361(6) .
O1' O1 0.82(2) .
O1' S1 1.682(19) .
O1 S1 1.375(9) .
O1 O3' 1.662(18) .
O2 S1 1.421(5) .
O2 Cu3 2.414(5) 3_847
O3' O3 0.848(14) .
O3' S1 1.298(13) .
O3 S1 1.534(9) .
O4 S2 1.447(5) .
O5 S2 1.474(5) .
O6 S2 1.427(5) .
O7' O7 0.95(2) .
O7' S3 1.60(2) .
O7 S3 1.438(10) .
O8 S3 1.473(8) .
O9' O9 0.59(2) .
O9' S3 1.41(2) .
O9 S3 1.423(18) .
O10 S4 1.439(4) .
O11 S4 1.461(5) .
O12 S4 1.470(4) .
O11W O13W 1.74(2) .
N6 N5' 1.4200 .
N6 C36' 1.4200 .
N6 Cu3 1.955(6) 4
N5' C37' 1.4200 .
C37' N4' 1.4200 .
N4' C36' 1.4200 .

loop_
_geom_torsion_atom_site_label_1
_geom_torsion_atom_site_label_2
_geom_torsion_atom_site_label_3
_geom_torsion_atom_site_label_4
_geom_torsion
_geom_torsion_site_symmetry_1
_geom_torsion_site_symmetry_4
O16 C1 C2 C3 -177.5(5) . .
C6 C1 C2 C3 -0.7(9) . .
O16 C1 C2 C28 5.1(8) . .
C6 C1 C2 C28 -178.0(5) . .
C1 C2 C3 C4 0.1(9) . .
C28 C2 C3 C4 177.4(6) . .
C2 C3 C4 C5 0.1(9) . .
C2 C3 C4 S1 177.5(5) . .
C3 C4 C5 C6 0.3(8) . .
S1 C4 C5 C6 -177.1(4) . .
C4 C5 C6 C1 -0.9(8) . .
C4 C5 C6 C7 -179.6(5) . .
O16 C1 C6 C5 177.8(5) . .
C2 C1 C6 C5 1.0(8) . .
O16 C1 C6 C7 -3.5(8) . .
C2 C1 C6 C7 179.7(5) . .
C5 C6 C7 C9 101.4(6) . .
C1 C6 C7 C9 -77.3(6) . .
O15 C8 C9 C10 -176.5(4) . .
C13 C8 C9 C10 2.5(7) . .
O15 C8 C9 C7 4.9(7) . .
C13 C8 C9 C7 -176.1(5) . .
C6 C7 C9 C10 -81.8(6) . .
C6 C7 C9 C8 96.8(6) . .
C8 C9 C10 C11 0.4(7) . .
C7 C9 C10 C11 179.0(5) . .
C9 C10 C11 C12 -0.7(8) . .
C9 C10 C11 S2 179.0(4) . .
C10 C11 C12 C13 -1.8(8) . .
S2 C11 C12 C13 178.4(4) . .
O15 C8 C13 C12 174.0(5) . .
C9 C8 C13 C12 -5.0(7) . .
O15 C8 C13 C14 -3.9(8) . .
C9 C8 C13 C14 177.2(5) . .
C11 C12 C13 C8 4.6(7) . .
C11 C12 C13 C14 -177.5(5) . .
C8 C13 C14 C16 -100.6(6) . .
C12 C13 C14 C16 81.6(7) . .
O14 C15 C16 C17 -178.5(5) . .
C20 C15 C16 C17 0.9(8) . .
O14 C15 C16 C14 1.1(7) . .
C20 C15 C16 C14 -179.5(5) . .
C13 C14 C16 C17 -103.2(6) . .
C13 C14 C16 C15 77.2(7) . .
C15 C16 C17 C18 0.1(8) . .
C14 C16 C17 C18 -179.5(5) . .
C16 C17 C18 C19 -0.4(9) . .
C16 C17 C18 S3 -177.2(5) . .
C17 C18 C19 C20 -0.4(9) . .
S3 C18 C19 C20 176.5(5) . .
C18 C19 C20 C15 1.4(8) . .
C18 C19 C20 C21 -178.2(5) . .
O14 C15 C20 C19 177.7(5) . .
C16 C15 C20 C19 -1.6(8) . .
O14 C15 C20 C21 -2.7(8) . .
C16 C15 C20 C21 177.9(5) . .
C19 C20 C21 C23 104.1(6) . .
C15 C20 C21 C23 -75.4(6) . .
O13 C22 C23 C24 -175.7(5) . .
C27 C22 C23 C24 3.2(8) . .
O13 C22 C23 C21 3.6(8) . .
C27 C22 C23 C21 -177.5(5) . .
C20 C21 C23 C24 -84.3(7) . .
C20 C21 C23 C22 96.4(7) . .
C22 C23 C24 C25 -1.6(8) . .
C21 C23 C24 C25 179.0(5) . .
C23 C24 C25 C26 -0.1(9) . .
C23 C24 C25 S4 174.2(4) . .
C24 C25 C26 C27 0.4(9) . .
S4 C25 C26 C27 -173.9(4) . .
C25 C26 C27 C22 1.0(8) . .
C25 C26 C27 C28 -179.4(6) . .
O13 C22 C27 C26 175.9(5) . .
C23 C22 C27 C26 -2.9(8) . .
O13 C22 C27 C28 -3.7(9) . .
C23 C22 C27 C28 177.5(5) . .
C26 C27 C28 C2 82.0(7) . .
C22 C27 C28 C2 -98.4(7) . .
C3 C2 C28 C27 -98.5(7) . .
C1 C2 C28 C27 78.8(8) . .
N1 C31 C32 C33 -165.3(8) . .
C31 C32 C33 C34 -65.1(17) . .
C31 C32 C33 C34' -163.9(17) . .
C34' C33 C34 C35 -43(2) . .
C32 C33 C34 C35 -166.7(14) . .
C33 C34 C35 N4' -36(3) . .
C33 C34 C35 N4 -69(2) . .
C33 C34 C35 C37' -94(2) . .
C34 C33 C34' C35' 40.7(19) . .
C32 C33 C34' C35' 161.3(15) . .
C33 C34' C35' N4' 55(3) . .
C33 C34' C35' N4 27(3) . .
C41' C40 C41 C42 33.5(11) . .
N8 C40 C41 C42 -64.0(12) . .
C40 C41 C42 C43 -164.9(10) . .
C41 C40 C41' C42' -23.4(15) . .
N8 C40 C41' C42' 74.0(17) . .
C40 C41' C42' C43 172.0(15) . .
C41 C42 C43 C42' -27.5(18) . .
C41 C42 C43 C44 -48.7(16) . .
C41' C42' C43 C42 45.3(14) . .
C41' C42' C43 C44 -151.5(19) . .
C42 C43 C44 N10 -53.1(13) . .
C42' C43 C44 N10 -64.4(13) . .
N3 C30 N1 C29 -1.3(7) . .
N3 C30 N1 C31 -176.9(6) . .
N2 C29 N1 C30 0.0(7) . .
N2 C29 N1 C31 176.1(6) . .
C32 C31 N1 C30 -124.6(8) . .
C32 C31 N1 C29 60.2(10) . .
N1 C29 N2 N3 1.4(8) . .
N1 C30 N3 N2 2.0(7) . .
N1 C30 N3 Cu2 -179.3(4) . .
C29 N2 N3 C30 -2.2(7) . .
C29 N2 N3 Cu2 179.2(4) . .
N13 Cu2 N3 C30 -93(6) . .
N7 Cu2 N3 C30 140.5(5) . .
O12 Cu2 N3 C30 -39.4(5) . .
O1W Cu2 N3 C30 48.2(5) . .
N13 Cu2 N3 N2 86(6) . .
N7 Cu2 N3 N2 -41.2(5) . .
O12 Cu2 N3 N2 138.9(5) . .
O1W Cu2 N3 N2 -133.5(5) . .
C36' C36 N4 C37' 171(3) . .
N6 C36 N4 C37' 49(4) . .
N4' C36 N4 C37' -151(5) . .
N5' C36 N4 C37' 26(3) . .
C36' C36 N4 N4' -38(3) . .
N6 C36 N4 N4' -160(2) . .
N5' C36 N4 N4' 176(2) . .
C37' C36 N4 N4' 151(5) . .
C36' C36 N4 C37 119(3) . .
N6 C36 N4 C37 -4(3) . .
N4' C36 N4 C37 156(3) . .
N5' C36 N4 C37 -27.3(15) . .
C37' C36 N4 C37 -53(3) . .
C36' C36 N4 C35 -58(4) . .
N6 C36 N4 C35 179.8(18) . .
N4' C36 N4 C35 -20.0(19) . .
N5' C36 N4 C35 156(3) . .
C37' C36 N4 C35 131(5) . .
C36' C36 N4 N5' 146(3) . .
N6 C36 N4 N5' 23.3(17) . .
N4' C36 N4 N5' -176(2) . .
C37' C36 N4 N5' -26(3) . .
N6 C36 N4 C36' -123(4) . .
N4' C36 N4 C36' 38(3) . .
N5' C36 N4 C36' -146(3) . .
C37' C36 N4 C36' -171(3) . .
C36' C36 N4 C35' -41(3) . .
N6 C36 N4 C35' -163.9(15) . .
N4' C36 N4 C35' -3.6(15) . .
N5' C36 N4 C35' 172.8(16) . .
C37' C36 N4 C35' 147(4) . .
N5 C37 N4 C37' -103(2) . .
N5' C37 N4 C37' -71(2) . .
C37' C37 N4 N4' -169(6) . .
N5 C37 N4 N4' 88(5) . .
N5' C37 N4 N4' 120(5) . .
C37' C37 N4 C36 101(3) . .
N5 C37 N4 C36 -1(2) . .
N5' C37 N4 C36 30.1(16) . .
C37' C37 N4 C35 -81(2) . .
N5 C37 N4 C35 176.0(16) . .
N5' C37 N4 C35 -152.6(16) . .
C37' C37 N4 N5' 71(2) . .
N5 C37 N4 N5' -31.4(11) . .
C37' C37 N4 C36' 123(2) . .
N5 C37 N4 C36' 20(2) . .
N5' C37 N4 C36' 51.9(16) . .
C37' C37 N4 C35' -106(3) . .
N5 C37 N4 C35' 151.8(19) . .
N5' C37 N4 C35' -177(2) . .
N4' C35 N4 C37' 156(5) . .
C34 C35 N4 C37' -90(3) . .
C34 C35 N4 N4' 114(3) . .
C37' C35 N4 N4' -156(5) . .
N4' C35 N4 C36 19.4(18) . .
C34 C35 N4 C36 134(2) . .
C37' C35 N4 C36 -136(5) . .
N4' C35 N4 C37 -157(3) . .
C34 C35 N4 C37 -43(2) . .
C37' C35 N4 C37 47(3) . .
N4' C35 N4 N5' 149(5) . .
C34 C35 N4 N5' -96(4) . .
C37' C35 N4 N5' -6.2(14) . .
N4' C35 N4 C36' -1.4(11) . .
C34 C35 N4 C36' 113.0(19) . .
C37' C35 N4 C36' -157(4) . .
N4' C35 N4 C35' -12(2) . .
C34 C35 N4 C35' 103(2) . .
C37' C35 N4 C35' -167(3) . .
N4' C35' N4 C37' 147(6) . .
C34' C35' N4 C37' -112(4) . .
C34' C35' N4 N4' 101(3) . .
N4' C35' N4 C36 5(2) . .
C34' C35' N4 C36 106(2) . .
N4' C35' N4 C37 -149(4) . .
C34' C35' N4 C37 -48(3) . .
N4' C35' N4 C35 163(3) . .
C34' C35' N4 C35 -96(3) . .
N4' C35' N4 N5' 46(7) . .
C34' C35' N4 N5' 147(7) . .
N4' C35' N4 C36' -8(2) . .
C34' C35' N4 C36' 93(2) . .
C37' C37 N5 N5' 29.3(19) . .
N4 C37 N5 N5' 57.8(17) . .
C37' C37 N5 N6 -24(2) . .
N4 C37 N5 N6 4.7(19) . .
N5' C37 N5 N6 -53.1(14) . .
N4 C37 N5 C37' 28.5(15) . .
N5' C37 N5 C37' -29.3(19) . .
N8 C38 N7 N9 1.4(6) . .
N8 C38 N7 Cu2 -167.8(4) . .
N13 Cu2 N7 C38 124.4(5) . .
N3 Cu2 N7 C38 -57.2(5) . .
O12 Cu2 N7 C38 122(4) . .
O1W Cu2 N7 C38 34.2(5) . .
N13 Cu2 N7 N9 -42.9(4) . .
N3 Cu2 N7 N9 135.5(4) . .
O12 Cu2 N7 N9 -46(5) . .
O1W Cu2 N7 N9 -133.1(4) . .
N7 C38 N8 C39 -1.3(7) . .
N7 C38 N8 C40 178.6(6) . .
N9 C39 N8 C38 0.7(7) . .
N9 C39 N8 C40 -179.1(6) . .
C41' C40 N8 C38 77.5(10) . .
C41 C40 N8 C38 119.6(8) . .
C41' C40 N8 C39 -102.7(9) . .
C41 C40 N8 C39 -60.5(10) . .
N8 C39 N9 N7 0.1(7) . .
N8 C39 N9 Cu1 175.2(4) . .
C38 N7 N9 C39 -0.9(6) . .
Cu2 N7 N9 C39 168.5(4) . .
C38 N7 N9 Cu1 -176.6(4) . .
Cu2 N7 N9 Cu1 -7.2(6) . .
N14 Cu1 N9 C39 57.6(6) 3_757 .
N14 Cu1 N9 C39 -122.4(6) . .
N9 Cu1 N9 C39 -177(100) 3_757 .
O3W Cu1 N9 C39 -27.4(6) 3_757 .
O3W Cu1 N9 C39 152.6(6) . .
N14 Cu1 N9 N7 -127.9(4) 3_757 .
N14 Cu1 N9 N7 52.1(4) . .
N9 Cu1 N9 N7 -2(100) 3_757 .
O3W Cu1 N9 N7 147.2(4) 3_757 .
O3W Cu1 N9 N7 -32.8(4) . .
N12 C45 N10 C46 -1.9(9) . .
N12 C45 N10 C44 176.1(7) . .
N11 C46 N10 C45 1.8(10) . .
N11 C46 N10 C44 -176.3(8) . .
C43 C44 N10 C45 -57.8(11) . .
C43 C44 N10 C46 120.0(9) . .
N10 C46 N11 N12 -1.2(11) . .
N10 C45 N12 N11 1.1(8) . .
N10 C45 N12 Cu3 -161.5(5) . 3_757
C46 N11 N12 C45 0.1(10) . .
C46 N11 N12 Cu3 161.2(7) . 3_757
N15 C47 N13 N14 -0.3(6) . .
N15 C47 N13 Cu2 -178.1(4) . .
N3 Cu2 N13 C47 103(5) . .
N7 Cu2 N13 C47 -130.5(5) . .
O12 Cu2 N13 C47 49.4(5) . .
O1W Cu2 N13 C47 -38.1(5) . .
N3 Cu2 N13 N14 -75(6) . .
N7 Cu2 N13 N14 52.2(4) . .
O12 Cu2 N13 N14 -127.9(4) . .
O1W Cu2 N13 N14 144.5(4) . .
N15 C48 N14 N13 0.2(6) . .
N15 C48 N14 Cu1 -175.2(4) . .
C47 N13 N14 C48 0.0(5) . .
Cu2 N13 N14 C48 177.8(4) . .
C47 N13 N14 Cu1 176.0(4) . .
Cu2 N13 N14 Cu1 -6.2(6) . .
N14 Cu1 N14 C48 -95(100) 3_757 .
N9 Cu1 N14 C48 -50.5(5) 3_757 .
N9 Cu1 N14 C48 129.5(5) . .
O3W Cu1 N14 C48 35.1(5) 3_757 .
O3W Cu1 N14 C48 -144.9(5) . .
N14 Cu1 N14 N13 90(100) 3_757 .
N9 Cu1 N14 N13 134.7(4) 3_757 .
N9 Cu1 N14 N13 -45.3(4) . .
O3W Cu1 N14 N13 -139.7(4) 3_757 .
O3W Cu1 N14 N13 40.3(4) . .
N13 C47 N15 C48 0.4(6) . .
N13 C47 N15 Cu3 176.7(4) . .
N14 C48 N15 C47 -0.4(6) . .
N14 C48 N15 Cu3 -176.4(3) . .
N6 Cu3 N15 C47 37(7) 4_556 .
O2W Cu3 N15 C47 92.8(5) . .
N12 Cu3 N15 C47 -91.1(5) 3_757 .
O2 Cu3 N15 C47 1.0(4) 3_847 .
N6 Cu3 N15 C48 -148(6) 4_556 .
O2W Cu3 N15 C48 -92.0(5) . .
N12 Cu3 N15 C48 84.1(5) 3_757 .
O2 Cu3 N15 C48 176.3(5) 3_847 .
S1 O1' O1 O3' -28(2) . .
O1' O1 O3' O3 31(4) . .
S1 O1 O3' O3 -7(2) . .
O1' O1 O3' S1 37(3) . .
O1 O3' O3 S1 5.4(19) . .
N13 Cu2 O12 S4 93.1(3) . .
N3 Cu2 O12 S4 -85.3(3) . .
N7 Cu2 O12 S4 96(4) . .
O1W Cu2 O12 S4 -176.5(3) . .
O3 O3' S1 O1 175.9(15) . .
O3 O3' S1 O2 53.3(17) . .
O1 O3' S1 O2 -122.6(7) . .
O1 O3' S1 O3 -175.9(15) . .
O3 O3' S1 O1' 164.6(13) . .
O1 O3' S1 O1' -11.2(8) . .
O3 O3' S1 C4 -80.4(14) . .
O1 O3' S1 C4 103.7(5) . .
O1' O1 S1 O3' -157.1(18) . .
O1' O1 S1 O2 -31.2(17) . .
O3' O1 S1 O2 125.9(8) . .
O1' O1 S1 O3 -154.7(15) . .
O3' O1 S1 O3 2.4(9) . .
O3' O1 S1 O1' 157.1(18) . .
O1' O1 S1 C4 94.7(16) . .
O3' O1 S1 C4 -108.2(8) . .
Cu3 O2 S1 O3' 154.8(10) 3_847 .
Cu3 O2 S1 O1 55.5(8) 3_847 .
Cu3 O2 S1 O3 -178.1(6) 3_847 .
Cu3 O2 S1 O1' 40.8(9) 3_847 .
Cu3 O2 S1 C4 -70.3(6) 3_847 .
O3' O3 S1 O1 -4.3(16) . .
O3' O3 S1 O2 -138.7(14) . .
O3' O3 S1 O1' -21.6(19) . .
O3' O3 S1 C4 109.5(15) . .
O1 O1' S1 O3' 23.0(17) . .
O1 O1' S1 O2 154.2(14) . .
O1 O1' S1 O3 35(2) . .
O1 O1' S1 C4 -94.5(15) . .
C3 C4 S1 O3' 78.3(9) . .
C5 C4 S1 O3' -104.4(9) . .
C3 C4 S1 O1 160.4(6) . .
C5 C4 S1 O1 -22.2(6) . .
C3 C4 S1 O2 -64.4(5) . .
C5 C4 S1 O2 112.9(5) . .
C3 C4 S1 O3 44.4(6) . .
C5 C4 S1 O3 -138.3(6) . .
C3 C4 S1 O1' -169.0(9) . .
C5 C4 S1 O1' 8.3(10) . .
C10 C11 S2 O6 171.1(4) . .
C12 C11 S2 O6 -9.2(5) . .
C10 C11 S2 O4 -64.0(5) . .
C12 C11 S2 O4 115.7(5) . .
C10 C11 S2 O5 54.1(5) . .
C12 C11 S2 O5 -126.1(5) . .
O9 O9' S3 O7 142(3) . .
O9 O9' S3 O8 22(4) . .
O9 O9' S3 O7' 166(4) . .
O9 O9' S3 C18 -100(4) . .
O9' O9 S3 O7 -47(4) . .
O9' O9 S3 O8 -162(4) . .
O9' O9 S3 O7' -14(4) . .
O9' O9 S3 C18 87(4) . .
O7' O7 S3 O9' 43.4(18) . .
O7' O7 S3 O9 62.1(18) . .
O7' O7 S3 O8 177.8(14) . .
O7' O7 S3 C18 -71.7(15) . .
O7 O7' S3 O9' -139.9(17) . .
O7 O7' S3 O9 -134.1(14) . .
O7 O7' S3 O8 -3(2) . .
O7 O7' S3 C18 116.0(13) . .
C17 C18 S3 O9' -131.7(9) . .
C19 C18 S3 O9' 51.4(9) . .
C17 C18 S3 O9 -156.6(8) . .
C19 C18 S3 O9 26.6(9) . .
C17 C18 S3 O7 -12.5(8) . .
C19 C18 S3 O7 170.7(7) . .
C17 C18 S3 O8 94.5(7) . .
C19 C18 S3 O8 -82.4(7) . .
C17 C18 S3 O7' -46.7(9) . .
C19 C18 S3 O7' 136.4(10) . .
Cu2 O12 S4 O10 -156.8(3) . .
Cu2 O12 S4 O11 -28.2(4) . .
Cu2 O12 S4 C25 87.2(3) . .
C24 C25 S4 O10 149.0(5) . .
C26 C25 S4 O10 -36.8(6) . .
C24 C25 S4 O11 25.5(6) . .
C26 C25 S4 O11 -160.2(5) . .
C24 C25 S4 O12 -92.7(5) . .
C26 C25 S4 O12 81.6(5) . .
C36' C36 N6 N5' -159(2) . .
N4' C36 N6 N5' -54(4) . .
N4 C36 N6 N5' -25.9(19) . .
C37' C36 N6 N5' -9.3(8) . .
N4' C36 N6 C36' 105(5) . .
N4 C36 N6 C36' 133(3) . .
N5' C36 N6 C36' 159(2) . .
C37' C36 N6 C36' 150(3) . .
C36' C36 N6 N5 -127(2) . .
N4' C36 N6 N5 -22(4) . .
N4 C36 N6 N5 6(2) . .
N5' C36 N6 N5 31.9(10) . .
C37' C36 N6 N5 22.5(14) . .
C36' C36 N6 Cu3 57(3) . 4
N4' C36 N6 Cu3 161(3) . 4
N4 C36 N6 Cu3 -170.5(13) . 4
N5' C36 N6 Cu3 -145(2) . 4
C37' C36 N6 Cu3 -154.0(15) . 4
N5' N5 N6 C36 -65.5(18) . .
C37 N5 N6 C36 -6.7(19) . .
C37' N5 N6 C36 -19.5(12) . .
C37 N5 N6 N5' 58.7(18) . .
C37' N5 N6 N5' 45.9(10) . .
N5' N5 N6 C36' -91.3(16) . .
C37 N5 N6 C36' -32.5(18) . .
C37' N5 N6 C36' -45.3(11) . .
N5' N5 N6 Cu3 112.7(15) . 4
C37 N5 N6 Cu3 171.4(13) . 4
C37' N5 N6 Cu3 158.6(8) . 4
C37 N5 N5' N6 -127.3(12) . .
C37' N5 N5' N6 -106.3(4) . .
C37 N5 N5' C37' -21.1(13) . .
N6 N5 N5' C37' 106.3(4) . .
N6 N5 N5' C37 127.3(12) . .
C37' N5 N5' C37 21.1(13) . .
C37 N5 N5' C36 -88.2(13) . .
N6 N5 N5' C36 39.1(8) . .
C37' N5 N5' C36 -67.2(8) . .
C37 N5 N5' N4 -42.5(13) . .
N6 N5 N5' N4 84.8(7) . .
C37' N5 N5' N4 -21.5(7) . .
C36 N6 N5' N5 112.6(19) . .
C36' N6 N5' N5 101.5(18) . .
Cu3 N6 N5' N5 -86.9(19) 4 .
C36 N6 N5' C37' 11.1(10) . .
C36' N6 N5' C37' 0.0 . .
N5 N6 N5' C37' -101.5(18) . .
Cu3 N6 N5' C37' 171.6(7) 4 .
C36 N6 N5' C37 55.1(15) . .
C36' N6 N5' C37 44.0(11) . .
N5 N6 N5' C37 -58(2) . .
Cu3 N6 N5' C37 -144.4(11) 4 .
C36' N6 N5' C36 -11.1(10) . .
N5 N6 N5' C36 -112.6(19) . .
Cu3 N6 N5' C36 160.5(12) 4 .
C36 N6 N5' N4 16.4(13) . .
C36' N6 N5' N4 5.2(10) . .
N5 N6 N5' N4 -96(2) . .
Cu3 N6 N5' N4 176.9(8) 4 .
C37' C37 N5' N5 -148(2) . .
N4 C37 N5' N5 -118(2) . .
C37' C37 N5' N6 -84.5(16) . .
N4 C37 N5' N6 -54.6(13) . .
N5 C37 N5' N6 63.8(19) . .
N4 C37 N5' C37' 29.8(13) . .
N5 C37 N5' C37' 148(2) . .
C37' C37 N5' C36 -50.7(15) . .
N4 C37 N5' C36 -20.9(11) . .
N5 C37 N5' C36 97.6(18) . .
C37' C37 N5' N4 -29.8(13) . .
N5 C37 N5' N4 118(2) . .
C36' C36 N5' N5 -24(4) . .
N6 C36 N5' N5 -66.5(18) . .
N4' C36 N5' N5 92(2) . .
N4 C36 N5' N5 90(2) . .
C37' C36 N5' N5 101.9(17) . .
C36' C36 N5' N6 42(4) . .
N4' C36 N5' N6 159.0(19) . .
N4 C36 N5' N6 156.8(18) . .
C37' C36 N5' N6 168.4(11) . .
C36' C36 N5' C37' -126(4) . .
N6 C36 N5' C37' -168.4(10) . .
N4' C36 N5' C37' -9.5(8) . .
N4 C36 N5' C37' -11.7(14) . .
C36' C36 N5' C37 -92(4) . .
N6 C36 N5' C37 -134.3(14) . .
N4' C36 N5' C37 24.7(15) . .
N4 C36 N5' C37 22.5(12) . .
C37' C36 N5' C37 34.2(11) . .
C36' C36 N5' N4 -114(5) . .
N6 C36 N5' N4 -156.8(18) . .
N4' C36 N5' N4 2.2(15) . .
C37' C36 N5' N4 11.7(14) . .
C37' N4 N5' N5 113(3) . .
N4' N4 N5' N5 -100(4) . .
C36 N4 N5' N5 -95.1(19) . .
C37 N4 N5' N5 54.9(19) . .
C35 N4 N5' N5 121(4) . .
C36' N4 N5' N5 -83.6(17) . .
C35' N4 N5' N5 -139(8) . .
C37' N4 N5' N6 -167(2) . .
N4' N4 N5' N6 -20(4) . .
C36 N4 N5' N6 -15.5(12) . .
C37 N4 N5' N6 134.5(13) . .
C35 N4 N5' N6 -160(3) . .
C36' N4 N5' N6 -4.0(8) . .
C35' N4 N5' N6 -59(8) . .
N4' N4 N5' C37' 147(6) . .
C36 N4 N5' C37' 151(3) . .
C37 N4 N5' C37' -59(3) . .
C35 N4 N5' C37' 7.5(18) . .
C36' N4 N5' C37' 163(3) . .
C35' N4 N5' C37' 108(9) . .
C37' N4 N5' C37 59(3) . .
N4' N4 N5' C37 -154(4) . .
C36 N4 N5' C37 -150.0(15) . .
C35 N4 N5' C37 66(4) . .
C36' N4 N5' C37 -138.5(15) . .
C35' N4 N5' C37 167(8) . .
C37' N4 N5' C36 -151(3) . .
N4' N4 N5' C36 -4(3) . .
C37 N4 N5' C36 150.0(15) . .
C35 N4 N5' C36 -144(4) . .
C36' N4 N5' C36 11.5(9) . .
C35' N4 N5' C36 -43(7) . .
N4' N4 C37' C37 171(6) . .
C36 N4 C37' C37 -102(3) . .
C35 N4 C37' C37 110.0(14) . .
N5' N4 C37' C37 -73.6(13) . .
C36' N4 C37' C37 -98(4) . .
C35' N4 C37' C37 118(3) . .
C36 N4 C37' N4' 87(7) . .
C37 N4 C37' N4' -171(6) . .
C35 N4 C37' N4' -61(6) . .
N5' N4 C37' N4' 116(6) . .
C36' N4 C37' N4' 91(8) . .
C35' N4 C37' N4' -52(5) . .
N4' N4 C37' N5' -116(6) . .
C36 N4 C37' N5' -29(3) . .
C37 N4 C37' N5' 73.6(13) . .
C35 N4 C37' N5' -176.4(8) . .
C36' N4 C37' N5' -24(4) . .
C35' N4 C37' N5' -168(2) . .
N4' N4 C37' C36 -87(7) . .
C37 N4 C37' C36 102(3) . .
C35 N4 C37' C36 -148(3) . .
N5' N4 C37' C36 29(3) . .
C36' N4 C37' C36 4.3(17) . .
C35' N4 C37' C36 -139(5) . .
N4' N4 C37' C35 61(6) . .
C36 N4 C37' C35 148(3) . .
C37 N4 C37' C35 -110.0(14) . .
N5' N4 C37' C35 176.4(8) . .
C36' N4 C37' C35 152(4) . .
C35' N4 C37' C35 8(2) . .
N4' N4 C37' N5 -142(6) . .
C36 N4 C37' N5 -55(3) . .
C37 N4 C37' N5 47.4(13) . .
C35 N4 C37' N5 157.4(12) . .
N5' N4 C37' N5 -26.2(9) . .
C36' N4 C37' N5 -50(4) . .
C35' N4 C37' N5 166(3) . .
N5 C37 C37' N4 80(2) . .
N5' C37 C37' N4 98.5(17) . .
N4 C37 C37' N4' 2.5(14) . .
N5 C37 C37' N4' 82.7(17) . .
N5' C37 C37' N4' 101.1(9) . .
N4 C37 C37' N5' -98.5(17) . .
N5 C37 C37' N5' -18.4(11) . .
N4 C37 C37' C36 -45.7(15) . .
N5 C37 C37' C36 34.4(19) . .
N5' C37 C37' C36 52.8(12) . .
N4 C37 C37' C35 63(2) . .
N5 C37 C37' C35 143.5(15) . .
N5' C37 C37' C35 161.8(12) . .
N4 C37 C37' N5 -80(2) . .
N5' C37 C37' N5 18.4(11) . .
N5 N5' C37' N4 -70(3) . .
N6 N5' C37' N4 14(3) . .
C37 N5' C37' N4 -100(4) . .
C36 N5' C37' N4 22(3) . .
N5 N5' C37' C37 30(2) . .
N6 N5' C37' C37 114.0(18) . .
C36 N5' C37' C37 122.2(18) . .
N4 N5' C37' C37 100(4) . .
N5 N5' C37' N4' -83.9(17) . .
N6 N5' C37' N4' 0.0 . .
C37 N5' C37' N4' -114.0(18) . .
C36 N5' C37' N4' 8.2(7) . .
N4 N5' C37' N4' -14(3) . .
N5 N5' C37' C36 -92.1(18) . .
N6 N5' C37' C36 -8.2(7) . .
C37 N5' C37' C36 -122.2(18) . .
N4 N5' C37' C36 -22(2) . .
N5 N5' C37' C35 -81(4) . .
N6 N5' C37' C35 3(3) . .
C37 N5' C37' C35 -111(4) . .
C36 N5' C37' C35 12(3) . .
N4 N5' C37' C35 -10(2) . .
N6 N5' C37' N5 83.9(17) . .
C37 N5' C37' N5 -30(2) . .
C36 N5' C37' N5 92.1(18) . .
N4 N5' C37' N5 70(3) . .
C36' C36 C37' N4 -12(4) . .
N6 C36 C37' N4 -138(3) . .
N4' C36 C37' N4 20(3) . .
N5' C36 C37' N4 -149(3) . .
C36' C36 C37' C37 79(4) . .
N6 C36 C37' C37 -47(2) . .
N4' C36 C37' C37 111(2) . .
N4 C36 C37' C37 91(4) . .
N5' C36 C37' C37 -57.5(18) . .
C36' C36 C37' N4' -32(3) . .
N6 C36 C37' N4' -158.7(19) . .
N4 C36 C37' N4' -20(3) . .
N5' C36 C37' N4' -169.0(10) . .
C36' C36 C37' N5' 137(3) . .
N6 C36 C37' N5' 10.3(9) . .
N4' C36 C37' N5' 169.0(10) . .
N4 C36 C37' N5' 149(3) . .
C36' C36 C37' C35 -40(3) . .
N6 C36 C37' C35 -166.2(14) . .
N4' C36 C37' C35 -7.5(13) . .
N4 C36 C37' C35 -28(3) . .
N5' C36 C37' C35 -176.4(10) . .
C36' C36 C37' N5 106(4) . .
N6 C36 C37' N5 -20.1(13) . .
N4' C36 C37' N5 138.6(14) . .
N4 C36 C37' N5 118(4) . .
N5' C36 C37' N5 -30.4(10) . .
N4' C35 C37' N4 -15(3) . .
C34 C35 C37' N4 99(3) . .
N4' C35 C37' C37 -107.9(17) . .
C34 C35 C37' C37 7(2) . .
N4 C35 C37' C37 -92(4) . .
C34 C35 C37' N4' 114.9(17) . .
N4 C35 C37' N4' 15(3) . .
N4' C35 C37' N5' -4(4) . .
C34 C35 C37' N5' 111(3) . .
N4 C35 C37' N5' 12(3) . .
N4' C35 C37' C36 6.5(11) . .
C34 C35 C37' C36 121.4(16) . .
N4 C35 C37' C36 22(2) . .
N4' C35 C37' N5 -57(2) . .
C34 C35 C37' N5 57(3) . .
N4 C35 C37' N5 -42(3) . .
N5' N5 C37' N4 113(3) . .
C37 N5 C37' N4 -107(4) . .
N6 N5 C37' N4 52(3) . .
N5' N5 C37' C37 -140(3) . .
N6 N5 C37' C37 159(2) . .
N5' N5 C37' N4' 103.9(15) . .
C37 N5 C37' N4' -116(2) . .
N6 N5 C37' N4' 42.9(12) . .
C37 N5 C37' N5' 140(3) . .
N6 N5 C37' N5' -61.0(13) . .
N5' N5 C37' C36 75.1(16) . .
C37 N5 C37' C36 -144(2) . .
N6 N5 C37' C36 14.1(9) . .
N5' N5 C37' C35 148.5(19) . .
C37 N5 C37' C35 -71(3) . .
N6 N5 C37' C35 88(2) . .
C37' N4 N4' C36 99(6) . .
C37 N4 N4' C36 -99(5) . .
C35 N4 N4' C36 165.4(12) . .
N5' N4 N4' C36 4(3) . .
C36' N4 N4' C36 -16.1(12) . .
C35' N4 N4' C36 175(2) . .
C37' N4 N4' C35' -76(7) . .
C36 N4 N4' C35' -175(2) . .
C37 N4 N4' C35' 86(5) . .
C35 N4 N4' C35' -9.3(19) . .
N5' N4 N4' C35' -170.3(18) . .
C36' N4 N4' C35' 169(3) . .
C36 N4 N4' C37' -99(6) . .
C37 N4 N4' C37' 162(10) . .
C35 N4 N4' C37' 66(6) . .
N5' N4 N4' C37' -95(8) . .
C36' N4 N4' C37' -115(6) . .
C35' N4 N4' C37' 76(7) . .
C37' N4 N4' C36' 115(6) . .
C36 N4 N4' C36' 16.1(12) . .
C37 N4 N4' C36' -83(5) . .
C35 N4 N4' C36' -178.5(12) . .
N5' N4 N4' C36' 20(4) . .
C35' N4 N4' C36' -169(3) . .
C37' N4 N4' C35 -66(6) . .
C36 N4 N4' C35 -165.4(12) . .
C37 N4 N4' C35 95(5) . .
N5' N4 N4' C35 -161(3) . .
C36' N4 N4' C35 178.5(12) . .
C35' N4 N4' C35 9.3(19) . .
C36' C36 N4' N4 148(3) . .
N6 C36 N4' N4 42(5) . .
N5' C36 N4' N4 -3(2) . .
C37' C36 N4' N4 -12(2) . .
C36' C36 N4' C35' -51(7) . .
N6 C36 N4' C35' -157(5) . .
N4 C36 N4' C35' 161(8) . .
N5' C36 N4' C35' 157(6) . .
C37' C36 N4' C35' 149(7) . .
C36' C36 N4' C37' 160.4(18) . .
N6 C36 N4' C37' 54(4) . .
N4 C36 N4' C37' 12(2) . .
N5' C36 N4' C37' 8.8(8) . .
N6 C36 N4' C36' -106(5) . .
N4 C36 N4' C36' -148(3) . .
N5' C36 N4' C36' -152(2) . .
C37' C36 N4' C36' -160.4(18) . .
C36' C36 N4' C35 179(2) . .
N6 C36 N4' C35 72(5) . .
N4 C36 N4' C35 30(3) . .
N5' C36 N4' C35 27(4) . .
C37' C36 N4' C35 18(3) . .
C34' C35' N4' N4 -96(3) . .
C34' C35' N4' C36 105(7) . .
N4 C35' N4' C36 -159(8) . .
C34' C35' N4' C37' -109(2) . .
N4 C35' N4' C37' -13(2) . .
C34' C35' N4' C36' 68(3) . .
N4 C35' N4' C36' 164(4) . .
C34' C35' N4' C35 -110(3) . .
N4 C35' N4' C35 -14(3) . .
C37 C37' N4' N4 -10(6) . .
N5' C37' N4' N4 68(6) . .
C36 C37' N4' N4 78(6) . .
C35 C37' N4' N4 -111(7) . .
N5 C37' N4' N4 39(6) . .
N4 C37' N4' C36 -78(6) . .
C37 C37' N4' C36 -88.4(16) . .
N5' C37' N4' C36 -10.4(9) . .
C35 C37' N4' C36 170.9(16) . .
N5 C37' N4' C36 -38.9(14) . .
N4 C37' N4' C35' 110(7) . .
C37 C37' N4' C35' 99.8(17) . .
N5' C37' N4' C35' 177.9(13) . .
C36 C37' N4' C35' -171.8(18) . .
C35 C37' N4' C35' -0.9(13) . .
N5 C37' N4' C35' 149.3(15) . .
N4 C37' N4' C36' -68(6) . .
C37 C37' N4' C36' -78.0(13) . .
N5' C37' N4' C36' 0.0 . .
C36 C37' N4' C36' 10.4(9) . .
C35 C37' N4' C36' -178.7(11) . .
N5 C37' N4' C36' -28.6(9) . .
N4 C37' N4' C35 111(7) . .
C37 C37' N4' C35 100.7(16) . .
N5' C37' N4' C35 178.7(11) . .
C36 C37' N4' C35 -170.9(16) . .
N5 C37' N4' C35 150.2(15) . .
C34 C35 N4' N4 -82(3) . .
C37' C35 N4' N4 12(2) . .
C34 C35 N4' C36 -112(3) . .
N4 C35 N4' C36 -30(3) . .
C37' C35 N4' C36 -19(3) . .
C34 C35 N4' C35' 86(2) . .
N4 C35 N4' C35' 167(3) . .
C37' C35 N4' C35' 178.8(18) . .
C34 C35 N4' C37' -93(2) . .
N4 C35 N4' C37' -12(2) . .
C34 C35 N4' C36' 42(46) . .
N4 C35 N4' C36' 124(45) . .
C37' C35 N4' C36' 135(45) . .
N6 C36 C36' N4' 156(2) . .
N4 C36 C36' N4' 21.3(16) . .
N5' C36 C36' N4' 120(5) . .
C37' C36 C36' N4' 26(2) . .
N4' C36 C36' N6 -156(2) . .
N4 C36 C36' N6 -134(3) . .
N5' C36 C36' N6 -35(3) . .
C37' C36 C36' N6 -129(4) . .
N6 C36 C36' N4 134(3) . .
N4' C36 C36' N4 -21.3(16) . .
N5' C36 C36' N4 99(5) . .
C37' C36 C36' N4 5.0(17) . .
N4 N4' C36' C36 -32(3) . .
C35' N4' C36' C36 163(3) . .
C37' N4' C36' C36 -20.2(19) . .
C35 N4' C36' C36 -155(45) . .
N4 N4' C36' N6 -12(2) . .
C36 N4' C36' N6 20.2(19) . .
C35' N4' C36' N6 -177.0(18) . .
C37' N4' C36' N6 0.0 . .
C35 N4' C36' N6 -135(45) . .
C36 N4' C36' N4 32(3) . .
C35' N4' C36' N4 -165(3) . .
C37' N4' C36' N4 12(2) . .
C35 N4' C36' N4 -123(46) . .
N5' N6 C36' C36 22(2) . .
N5 N6 C36' C36 59(2) . .
Cu3 N6 C36' C36 -149(2) 4 .
C36 N6 C36' N4' -22(2) . .
N5' N6 C36' N4' 0.0 . .
N5 N6 C36' N4' 36.8(10) . .
Cu3 N6 C36' N4' -171.1(7) 4 .
C36 N6 C36' N4 -27(2) . .
N5' N6 C36' N4 -5.0(10) . .
N5 N6 C36' N4 31.8(12) . .
Cu3 N6 C36' N4 -176.1(8) 4 .
C37' N4 C36' C36 -11(4) . .
N4' N4 C36' C36 134(4) . .
C37 N4 C36' C36 -72(3) . .
C35 N4 C36' C36 136(3) . .
N5' N4 C36' C36 -31(2) . .
C35' N4 C36' C36 141(3) . .
C37' N4 C36' N4' -145(6) . .
C36 N4 C36' N4' -134(4) . .
C37 N4 C36' N4' 154(3) . .
C35 N4 C36' N4' 1.6(13) . .
N5' N4 C36' N4' -165(3) . .
C35' N4 C36' N4' 7.0(16) . .
C37' N4 C36' N6 24(4) . .
N4' N4 C36' N6 169(2) . .
C36 N4 C36' N6 35(2) . .
C37 N4 C36' N6 -37.1(17) . .
C35 N4 C36' N6 170.5(15) . .
N5' N4 C36' N6 4.0(8) . .
C35' N4 C36' N6 175.9(10) . .
